data_1571968
loop_
_publ_author_name
'Cobb, Caitlyn R.'
'Ngo, Ren K.'
'Dick, Emily J.'
'Lynch, Vincent M.'
'Rose, Michael J.'

_publ_section_title
;
 Multi-phosphine-chelated iron-carbide clusters <i>via</i> redox-promoted
 ligand exchange on an inert hexa-iron-carbide carbonyl cluster,
 [Fe<sub>6</sub>(&#x3bc;<sub>6</sub>-C)(&#x3bc;<sub>2</sub>-CO)<sub>4</sub>(CO)<sub>12</sub>]<sup>2</sup>.
;
_journal_issue 29
_journal_name_full 'Chemical science'
_journal_page_first 11455
_journal_page_last 11471
_journal_paper_doi 10.1039/d4sc01370k
_journal_volume 15
_journal_year 2024
_chemical_formula_moiety '2(C43 H33 Fe3 O8 P3), 3(C7 H8)'
_chemical_formula_sum 'C107 H90 Fe6 O16 P6'
_chemical_formula_weight 2152.70
_space_group_crystal_system triclinic
_space_group_IT_number 2
_space_group_name_Hall '-P 1'
_space_group_name_H-M_alt 'P -1'
_atom_sites_solution_hydrogens geom
_audit_creation_date 2022-10-25
_audit_creation_method
;
Olex2 1.5
(compiled 2022.04.07 svn.rca3783a0 for OlexSys, GUI svn.r6498)
;
_audit_update_record
;
2023-06-02 deposited with the CCDC.	2024-06-03 downloaded from the CCDC.
;
_cell_angle_alpha 101.231(5)
_cell_angle_beta 99.701(5)
_cell_angle_gamma 104.279(5)
_cell_formula_units_Z 2
_cell_length_a 10.0809(6)
_cell_length_b 20.0100(11)
_cell_length_c 25.3574(12)
_cell_measurement_reflns_used 5732
_cell_measurement_temperature 100.15
_cell_measurement_theta_max 51.8880
_cell_measurement_theta_min 4.5990
_cell_volume 4734.3(5)
_computing_molecular_graphics 'Olex2 1.5 (Dolomanov et al., 2009)'
_computing_publication_material 'Olex2 1.5 (Dolomanov et al., 2009)'
_computing_structure_refinement 'SHELXL 2018/3 (Sheldrick, 2015)'
_diffrn_ambient_environment N~2~
_diffrn_ambient_temperature 100.15
_diffrn_detector 'Hybrid Pixel Array Detector'
_diffrn_detector_area_resol_mean 10.0000
_diffrn_detector_type HyPix
_diffrn_measured_fraction_theta_full 0.760
_diffrn_measured_fraction_theta_max 0.760
_diffrn_measurement_device 'four-circle diffractometer'
_diffrn_measurement_device_type 'XtaLAB Synergy, Single source at home/near, HyPix'
_diffrn_orient_matrix_type 'CrysAlisPro convention (1999,Acta A55,543-557)'
_diffrn_radiation_monochromator mirror
_diffrn_radiation_probe x-ray
_diffrn_radiation_type CuK\a
_diffrn_radiation_wavelength 1.54184
_diffrn_reflns_av_R_equivalents 0.0518
_diffrn_reflns_av_unetI/netI 0.0786
_diffrn_reflns_Laue_measured_fraction_full 0.760
_diffrn_reflns_Laue_measured_fraction_max 0.760
_diffrn_reflns_limit_h_max 10
_diffrn_reflns_limit_h_min -10
_diffrn_reflns_limit_k_max 20
_diffrn_reflns_limit_k_min -16
_diffrn_reflns_limit_l_max 23
_diffrn_reflns_limit_l_min -25
_diffrn_reflns_number 14550
_diffrn_reflns_point_group_measured_fraction_full 0.760
_diffrn_reflns_point_group_measured_fraction_max 0.760
_diffrn_reflns_theta_full 51.952
_diffrn_reflns_theta_max 51.952
_diffrn_reflns_theta_min 4.591
_diffrn_source 'micro-focus sealed X-ray tube'
_diffrn_source_type 'PhotonJet (Cu) X-ray Source'
_exptl_absorpt_coefficient_mu 8.695
_exptl_absorpt_correction_T_max 1.000
_exptl_absorpt_correction_T_min 0.58721
_exptl_absorpt_correction_type multi-scan
_exptl_absorpt_process_details
'CrysAlisPro 1.171.41.120a (Rigaku Oxford Diffraction, 2021) Empirical absorption correction using spherical harmonics, implemented in SCALE3 ABSPACK scaling algorithm.'
_exptl_crystal_colour brown
_exptl_crystal_density_diffrn 1.510
_exptl_crystal_description needle
_exptl_crystal_F_000 2212
_exptl_crystal_size_max 0.212
_exptl_crystal_size_mid 0.054
_exptl_crystal_size_min 0.038
_refine_diff_density_max 0.937
_refine_diff_density_min -1.009
_refine_diff_density_rms 0.119
_refine_ls_extinction_method none
_refine_ls_goodness_of_fit_ref 1.109
_refine_ls_hydrogen_treatment constr
_refine_ls_matrix_type full
_refine_ls_number_parameters 1271
_refine_ls_number_reflns 8051
_refine_ls_number_restraints 433
_refine_ls_restrained_S_all 1.081
_refine_ls_R_factor_all 0.1148
_refine_ls_R_factor_gt 0.0842
_refine_ls_shift/su_max 0.004
_refine_ls_shift/su_mean 0.000
_refine_ls_structure_factor_coef Fsqd
_refine_ls_weighting_details 'w=1/[\s^2^(Fo^2^)+(0.1114P)^2^+45.3231P] where P=(Fo^2^+2Fc^2^)/3'
_refine_ls_weighting_scheme calc
_refine_ls_wR_factor_gt 0.2349
_refine_ls_wR_factor_ref 0.2546
_reflns_Friedel_coverage 0.000
_reflns_number_gt 5745
_reflns_number_total 8051
_reflns_threshold_expression 'I > 2\s(I)'
_cod_data_source_file d4sc01370k3.cif
_cod_data_source_block compound6
_cod_depositor_comments 'Adding full bibliography for 1571968--1571976.cif.'
_cod_database_code 1571968
_shelx_shelxl_version_number 2018/3
_shelx_space_group_comment
;
The symmetry employed for this shelxl refinement is uniquely defined
by the following loop, which should always be used as a source of
symmetry information in preference to the above space-group names.
They are only intended as comments.
;
_olex2_refinement_description
;
1. Shared sites
{C1A, H03I}
2. Others
 Fixed Uiso: H00R(0.074) H00S(0.046) H00V(0.049) H00X(0.065) H00A(0.048)
 H00B(0.048) H00Z(0.057) H010(0.063) H014(0.067) H017(0.073) H018(0.055)
 H019(0.075) H01A(0.069) H01B(0.074) H01L(0.063) H01M(0.068) H01E(0.07)
 H01F(0.055) H01G(0.062) H01N(0.069) H01I(0.058) H01J(0.053) H01P(0.057)
 H01C(0.055) H01D(0.055) H01Q(0.072) H01O(0.077) H01R(0.066) H01S(0.051)
 H01T(0.051) H01X(0.063) H01Y(0.058) H01H(0.05) H01K(0.05) H02C(0.053)
 H02D(0.053) H023(0.076) H025(0.066) H02A(0.044) H02B(0.044) H027(0.06)
 H028(0.062) H029(0.064) H02F(0.065) H02G(0.076) H02H(0.069) H02E(0.07)
 H02I(0.068) H02K(0.061) H02J(0.065) H02N(0.071) H02L(0.078) H02M(0.071)
 H02O(0.075) H02P(0.065) H02Q(0.069) H02R(0.068) H02S(0.063) H02T(0.055)
 H02U(0.055) H02V(0.062) H02W(0.068) H02Y(0.069) H03A(0.057) H03B(0.057)
 H033(0.077) H038(0.07) H03I(0.071) H02Z(0.069) H03L(0.069) H035(0.067)
 H03C(0.11) H03D(0.105) H03E(0.12) H03F(0.117) H03M(0.183) H03N(0.183)
 H03O(0.183) H03H(0.113) H03P(0.146) H03G(0.244) H03J(0.244) H03K(0.244)
 H03Q(0.158) H03R(0.163) H03S(0.164) HNT2(0.143) H1A(0.099) H1B(0.099)
 H1C(0.099) H1AA(0.1) H1AB(0.1) H1AC(0.1) H3(0.069) H02{(0.071) H4(0.07)
 H5(0.072) H6(0.069)
 Fixed X: H00R(0.804585) H00S(0.502552) H00V(0.237982) H00X(0.763475) H00A(-
 0.008174) H00B(0.101529) H00Z(0.145404) H010(0.214395) H014(0.674942)
 H017(0.164642) H018(0.53037) H019(0.242546) H01A(0.871929) H01B(0.979729)
 H01L(0.219742) H01M(0.344141) H01E(0.800812) H01F(0.83913) H01G(0.804777)
 H01N(-0.048951) H01I(0.865588) H01J(0.75706) H01P(0.145566) H01C(0.924184)
 H01D(0.962061) H01Q(0.129714) H01O(1.009567) H01R(0.324703) H01S(0.079199)
 H01T(0.111447) H01X(0.532155) H01Y(0.866008) H01H(0.904068) H01K(1.010584)
 H02C(0.030033) H02D(0.059367) H023(0.466707) H025(0.756774) H02A(0.91152)
 H02B(0.945022) H027(0.600418) H028(0.702789) H029(0.520069) H02F(0.150511)
 H02G(0.042803) H02H(0.067947) H02E(0.561376) H02I(0.289727) H02K(0.354425)
 H02J(0.535007) H02N(0.502005) H02L(0.465254) H02M(0.843056) H02O(0.58892)
 H02P(0.482553) H02Q(0.472976) H02R(0.503267) H02S(0.506269) H02T(0.110208)
 H02U(0.224312) H02V(0.398064) H02W(0.442109) H02Y(0.59258) H03A(0.750151)
 H03B(0.860656) H033(0.437033) H038(0.031917) H03I(-0.150903) H02Z(-0.182412)
 H03L(-0.031102) H035(0.18323) H03C(-0.172818) H03D(0.09256) H03E(-0.113026)
 H03F(-0.230462) H03M(0.998381) H03N(0.8691) H03O(0.85502) H03H(0.164607)
 H03P(0.790432) H03G(0.13762) H03J(0.065846) H03K(-0.022857) H03Q(1.237182)
 H03R(0.852683) H03S(1.069878) HNT2(1.170654) H1A(0.249285) H1B(0.235304)
 H1C(0.124438) H1AA(-0.113003) H1AB(-0.235856) H1AC(-0.164028) H3(0.075193)
 H02{(0.240671) H4(0.221783) H5(0.047023) H6(-0.124411)
 Fixed Y: H00R(0.630617) H00S(0.1036) H00V(-0.005259) H00X(0.613435)
 H00A(0.094977) H00B(0.065785) H00Z(0.121739) H010(-0.121453) H014(0.145524)
 H017(-0.157653) H018(0.417466) H019(0.434199) H01A(0.141889) H01B(0.049447)
 H01L(0.316898) H01M(0.353922) H01E(0.076673) H01F(0.431115) H01G(0.197018)
 H01N(0.393125) H01I(0.483273) H01J(0.503774) H01P(0.039969) H01C(0.297669)
 H01D(0.365267) H01Q(-0.079065) H01O(0.07856) H01R(-0.023232) H01S(0.167735)
 H01T(0.213606) H01X(0.248255) H01Y(0.387724) H01H(0.443593) H01K(0.41011)
 H02C(0.11326) H02D(0.185156) H023(0.431311) H025(0.097551) H02A(0.298153)
 H02B(0.355924) H027(0.241566) H028(0.545569) H029(0.269405) H02F(0.030578)
 H02G(0.452905) H02H(0.32301) H02E(0.056152) H02I(0.417572) H02K(0.240601)
 H02J(0.511601) H02N(0.428602) H02L(-0.006878) H02M(0.53941) H02O(0.349461)
 H02P(0.486794) H02Q(0.170186) H02R(0.178571) H02S(0.013949) H02T(0.207997)
 H02U(0.164802) H02V(0.423961) H02W(0.30163) H02Y(0.085748) H03A(0.312)
 H03B(0.266706) H033(0.053473) H038(0.315463) H03I(0.325907) H02Z(0.272053)
 H03L(0.207756) H035(0.251164) H03C(0.011638) H03D(0.233912) H03E(0.223201)
 H03F(0.109739) H03M(0.657267) H03N(0.593063) H03O(0.634623) H03H(0.135648)
 H03P(0.487947) H03G(0.016445) H03J(-0.025122) H03K(-0.031424) H03Q(0.547981)
 H03R(0.406329) H03S(0.431771) HNT2(0.632669) H1A(0.206599) H1B(0.167779)
 H1C(0.135322) H1AA(0.369237) H1AB(0.297282) H1AC(0.312203) H3(0.299899)
 H02{(0.243319) H4(0.187407) H5(0.195835) H6(0.249352)
 Fixed Z: H00R(0.682191) H00S(1.083698) H00V(0.979801) H00X(0.586884)
 H00A(0.973235) H00B(1.009258) H00Z(1.131136) H010(0.934612) H014(0.462169)
 H017(0.839892) H018(0.416843) H019(1.056939) H01A(0.612841) H01B(0.476367)
 H01L(1.093109) H01M(1.014671) H01E(0.422578) H01F(0.666588) H01G(0.400311)
 H01N(0.914728) H01I(0.316111) H01J(0.531145) H01P(0.829831) H01C(0.56641)
 H01D(0.61748) H01Q(0.78779) H01O(0.572957) H01R(1.17436) H01S(1.067775)
 H01T(1.023362) H01X(1.166754) H01Y(0.355721) H01H(0.496206) H01K(0.529313)
 H02C(0.87242) H02D(0.918463) H023(1.242271) H025(0.325695) H02A(0.465612)
 H02B(0.429794) H027(0.6815) H028(0.326326) H029(0.314588) H02F(1.175015)
 H02G(1.008364) H02H(0.870832) H02E(0.57234) H02I(1.16722) H02K(0.794729)
 H02J(0.375788) H02N(0.75819) H02L(0.632228) H02M(0.723246) H02O(1.241339)
 H02P(0.84367) H02Q(0.24067) H02R(0.739742) H02S(1.13086) H02T(0.836816)
 H02U(0.840278) H02V(0.904134) H02W(0.734463) H02Y(0.245743) H03A(0.6439)
 H03B(0.647256) H033(0.715071) H038(0.166382) H03I(0.210358) H02Z(0.283177)
 H03L(0.31202) H035(0.195226) H03C(0.725543) H03D(0.719979) H03E(0.752027)
 H03F(0.761589) H03M(1.272131) H03N(1.273661) H03O(1.226047) H03H(0.690649)
 H03P(1.200416) H03G(0.671112) H03J(0.711684) H03K(0.651397) H03Q(1.163124)
 H03R(1.137319) H03S(1.116654) HNT2(1.223502) H1A(0.310079) H1B(0.247093)
 H1C(0.280452) H1AA(0.23858) H1AB(0.229947) H1AC(0.180085) H3(0.181261)
 H02{(0.209878) H4(0.281377) H5(0.330615) H6(0.299584)
;
_olex2_submission_special_instructions 'No special instructions were received'

loop_
_space_group_symop_operation_xyz
'x, y, z'
'-x, -y, -z'

loop_
_atom_site_label
_atom_site_type_symbol
_atom_site_fract_x
_atom_site_fract_y
_atom_site_fract_z
_atom_site_U_iso_or_equiv
_atom_site_adp_type
_atom_site_occupancy
_atom_site_site_symmetry_order
_atom_site_calc_flag
_atom_site_refinement_flags_posn
_atom_site_refinement_flags_adp
_atom_site_refinement_flags_occupancy
_atom_site_disorder_assembly
_atom_site_disorder_group
Fe1 Fe 0.57670(19) 0.30966(10) 0.49078(9) 0.0358(6) Uani 1 1 d . . . . .
Fe4 Fe 0.42775(19) 0.18761(10) 0.99414(9) 0.0361(6) Uani 1 1 d . . . . .
Fe5 Fe 0.5649(2) 0.20367(11) 0.91684(9) 0.0424(6) Uani 1 1 d . . . . .
Fe6 Fe 0.6143(2) 0.30573(11) 1.00174(10) 0.0459(7) Uani 1 1 d . . . . .
Fe2 Fe 0.4127(2) 0.27521(12) 0.55568(10) 0.0500(7) Uani 1 1 d . . . . .
Fe3 Fe 0.3936(2) 0.18638(12) 0.46572(10) 0.0518(7) Uani 1 1 d . . . . .
P2 P 0.7860(3) 0.37222(17) 0.54751(15) 0.0357(9) Uani 1 1 d . . . . .
P1 P 0.6987(3) 0.31829(18) 0.42469(15) 0.0368(9) Uani 1 1 d . . . . .
P5 P 0.2097(3) 0.12077(17) 0.94598(15) 0.0370(9) Uani 1 1 d . . . . .
P4 P 0.3218(3) 0.19211(18) 1.06555(16) 0.0381(10) Uani 1 1 d . . . . .
P6 P 0.3130(3) 0.27583(18) 0.90415(16) 0.0432(10) Uani 1 1 d . . . . .
P3 P 0.6641(4) 0.20514(18) 0.57415(17) 0.0459(10) Uani 1 1 d . . . . .
O9 O 0.5310(9) 0.0619(5) 0.9792(4) 0.043(2) Uani 1 1 d . . . . .
O2 O 0.3557(10) 0.2855(5) 0.3919(5) 0.047(3) Uani 1 1 d . . . . .
O10 O 0.6628(10) 0.2264(5) 1.0901(4) 0.048(3) Uani 1 1 d . . . . .
O1 O 0.4651(9) 0.4316(5) 0.5141(4) 0.049(3) Uani 1 1 d . . . . .
O13 O 0.8068(10) 0.1500(5) 0.9488(5) 0.065(3) Uani 1 1 d . . . . .
O11 O 0.4170(11) 0.0888(6) 0.8175(5) 0.059(3) Uani 1 1 d . . . . .
O3 O 0.5431(11) 0.3767(6) 0.6629(5) 0.063(3) Uani 1 1 d . . . . .
O8 O 0.3967(13) 0.1012(6) 0.3580(6) 0.088(4) Uani 1 1 d . . . . .
O16 O 0.5931(11) 0.4128(6) 1.0934(6) 0.080(4) Uani 1 1 d . . . . .
O15 O 0.9066(11) 0.3024(6) 1.0365(5) 0.072(3) Uani 1 1 d . . . . .
O5 O 0.1742(12) 0.3319(7) 0.5277(5) 0.079(4) Uani 1 1 d . . . . .
O12 O 0.7068(11) 0.2824(6) 0.8464(5) 0.071(3) Uani 1 1 d . . . . .
C76 C 0.3237(12) 0.1231(7) 1.1025(6) 0.036(3) Uani 1 1 d . . . . .
C16 C 0.7613(15) 0.1518(7) 0.5422(7) 0.047(4) Uani 1 1 d . . . . .
C27 C 0.8031(14) 0.5864(8) 0.6597(9) 0.062(5) Uani 1 1 d . . . . .
H00R H 0.804585 0.630617 0.682191 0.074 Uiso 1 1 calc R U . . .
C77 C 0.4307(13) 0.0895(7) 1.1026(6) 0.039(4) Uani 1 1 d . . . . .
H00S H 0.502552 0.103600 1.083698 0.046 Uiso 1 1 calc R U . . .
C24 C 0.7983(13) 0.4558(7) 0.5933(6) 0.036(4) Uani 1 1 d . . . . .
C82 C 0.3688(14) 0.2742(7) 1.1224(6) 0.041(4) Uani 1 1 d . . . . .
C69 C 0.2135(12) -0.0195(7) 0.9406(7) 0.041(4) Uani 1 1 d . . . . .
H00V H 0.237982 -0.005259 0.979801 0.049 Uiso 1 1 calc R U . . .
C68 C 0.1893(12) 0.0297(7) 0.9097(6) 0.040(4) Uani 1 1 d . . . . .
C28 C 0.7783(14) 0.5763(8) 0.6033(8) 0.054(4) Uani 1 1 d . . . . .
H00X H 0.763475 0.613435 0.586884 0.065 Uiso 1 1 calc R U . . .
C74 C 0.0909(13) 0.1061(7) 0.9933(6) 0.040(4) Uani 1 1 d . . . . .
H00A H -0.008174 0.094977 0.973235 0.048 Uiso 1 1 calc R U . . .
H00B H 0.101529 0.065785 1.009258 0.048 Uiso 1 1 calc R U . . .
C81 C 0.2191(14) 0.1000(7) 1.1303(6) 0.047(4) Uani 1 1 d . . . . .
H00Z H 0.145404 0.121739 1.131136 0.057 Uiso 1 1 calc R U . . .
C70 C 0.2013(13) -0.0883(8) 0.9135(8) 0.053(4) Uani 1 1 d . . . . .
H010 H 0.214395 -0.121453 0.934612 0.063 Uiso 1 1 calc R U . . .
O6 O 0.0963(12) 0.1835(8) 0.4321(6) 0.094(5) Uani 1 1 d . . . . .
O14 O 0.6988(11) 0.4155(6) 0.9424(6) 0.083(4) Uani 1 1 d . . . . .
C49 C 0.7089(14) 0.1721(6) 0.9373(7) 0.045(4) Uani 1 1 d . . . . .
C21 C 0.7424(16) 0.1316(7) 0.4851(8) 0.056(4) Uani 1 1 d . . . . .
H014 H 0.674942 0.145524 0.462169 0.067 Uiso 1 1 calc R U . . .
C32 C 0.6966(14) 0.3916(7) 0.3914(6) 0.043(4) Uani 1 1 d . . . . .
C38 C 0.6661(13) 0.2428(7) 0.3657(6) 0.038(4) Uani 1 1 d . . . . .
C71 C 0.1712(15) -0.1101(8) 0.8575(9) 0.061(5) Uani 1 1 d . . . . .
H017 H 0.164642 -0.157653 0.839892 0.073 Uiso 1 1 calc R U . . .
C37 C 0.5995(14) 0.4301(7) 0.3964(6) 0.046(4) Uani 1 1 d . . . . .
H018 H 0.530370 0.417466 0.416843 0.055 Uiso 1 1 calc R U . . .
C62 C 0.2044(18) 0.4097(8) 1.0192(7) 0.062(5) Uani 1 1 d . . . . .
H019 H 0.242546 0.434199 1.056939 0.075 Uiso 1 1 calc R U . . .
C17 C 0.8597(15) 0.1303(8) 0.5738(7) 0.057(5) Uani 1 1 d . . . . .
H01A H 0.871929 0.141889 0.612841 0.069 Uiso 1 1 calc R U . . .
C19 C 0.9221(17) 0.0740(8) 0.4931(8) 0.062(5) Uani 1 1 d . . . . .
H01B H 0.979729 0.049447 0.476367 0.074 Uiso 1 1 calc R U . . .
C87 C 0.2967(15) 0.3229(8) 1.1227(7) 0.052(4) Uani 1 1 d . . . . .
H01L H 0.219742 0.316898 1.093109 0.063 Uiso 1 1 calc R U . . .
C61 C 0.2659(15) 0.3629(8) 0.9937(7) 0.057(4) Uani 1 1 d . . . . .
H01M H 0.344141 0.353922 1.014671 0.068 Uiso 1 1 calc R U . . .
C20 C 0.8192(17) 0.0920(8) 0.4617(8) 0.058(4) Uani 1 1 d . . . . .
H01E H 0.800812 0.076673 0.422578 0.070 Uiso 1 1 calc R U . . .
C25 C 0.8232(13) 0.4680(7) 0.6501(7) 0.046(4) Uani 1 1 d . . . . .
H01F H 0.839130 0.431115 0.666588 0.055 Uiso 1 1 calc R U . . .
C39 C 0.7363(15) 0.1918(8) 0.3679(6) 0.052(4) Uani 1 1 d . . . . .
H01G H 0.804777 0.197018 0.400311 0.062 Uiso 1 1 calc R U . . .
C64 C 0.0336(16) 0.3866(9) 0.9347(8) 0.058(4) Uani 1 1 d . . . . .
H01N H -0.048951 0.393125 0.914728 0.069 Uiso 1 1 calc R U . . .
C34 C 0.7976(14) 0.4696(7) 0.3367(6) 0.048(4) Uani 1 1 d . . . . .
H01I H 0.865588 0.483273 0.316111 0.058 Uiso 1 1 calc R U . . .
C29 C 0.7752(13) 0.5108(7) 0.5701(6) 0.044(4) Uani 1 1 d . . . . .
H01J H 0.757060 0.503774 0.531145 0.053 Uiso 1 1 calc R U . . .
C73 C 0.1595(13) 0.0078(7) 0.8518(7) 0.047(4) Uani 1 1 d . . . . .
H01P H 0.145566 0.039969 0.829831 0.057 Uiso 1 1 calc R U . . .
C23 C 0.8832(13) 0.3283(7) 0.5903(6) 0.046(4) Uani 1 1 d . . . . .
H01C H 0.924184 0.297669 0.566410 0.055 Uiso 1 1 calc R U . . .
H01D H 0.962061 0.365267 0.617480 0.055 Uiso 1 1 calc R U . . .
C72 C 0.1506(14) -0.0635(9) 0.8269(7) 0.060(5) Uani 1 1 d . . . . .
H01Q H 0.129714 -0.079065 0.787790 0.072 Uiso 1 1 calc R U . . .
C51 C 0.5973(13) 0.3683(9) 1.0566(7) 0.050(4) Uani 1 1 d . . . . .
C18 C 0.9411(16) 0.0922(8) 0.5503(9) 0.064(5) Uani 1 1 d . . . . .
H01O H 1.009567 0.078560 0.572957 0.077 Uiso 1 1 calc R U . . .
C79 C 0.3253(17) 0.0142(8) 1.1563(6) 0.055(5) Uani 1 1 d . . . . .
H01R H 0.324703 -0.023232 1.174360 0.066 Uiso 1 1 calc R U . . .
C45 C 0.4880(13) 0.1089(9) 0.9831(6) 0.044(4) Uani 1 1 d . . . . .
C44 C 0.4393(12) 0.2512(6) 0.9459(6) 0.040(4) Uani 1 1 d . . . . .
C3 C 0.4256(15) 0.2764(8) 0.4309(7) 0.050(4) Uani 1 1 d . . . . .
C75 C 0.1313(12) 0.1741(7) 1.0385(6) 0.043(4) Uani 1 1 d . . . . .
H01S H 0.079199 0.167735 1.067775 0.051 Uiso 1 1 calc R U . . .
H01T H 0.111447 0.213606 1.023362 0.051 Uiso 1 1 calc R U . . .
C2 C 0.5136(13) 0.3832(9) 0.5069(6) 0.053(4) Uani 1 1 d . . . . .
C60 C 0.2172(14) 0.3276(8) 0.9375(7) 0.049(4) Uani 1 1 d . . . . .
C46 C 0.5917(15) 0.2268(7) 1.0494(7) 0.042(4) Uani 1 1 d . . . . .
C83 C 0.4809(16) 0.2822(7) 1.1667(6) 0.052(4) Uani 1 1 d . . . . .
H01X H 0.532155 0.248255 1.166754 0.063 Uiso 1 1 calc R U . . .
C33 C 0.7982(13) 0.4127(8) 0.3603(6) 0.048(4) Uani 1 1 d . . . . .
H01Y H 0.866008 0.387724 0.355721 0.058 Uiso 1 1 calc R U . . .
C30 C 0.9140(13) 0.3998(7) 0.5070(6) 0.042(4) Uani 1 1 d . . . . .
H01H H 0.904068 0.443593 0.496206 0.050 Uiso 1 1 calc R U . . .
H01K H 1.010584 0.410110 0.529313 0.050 Uiso 1 1 calc R U . . .
C1 C 0.5508(13) 0.2339(6) 0.5293(6) 0.041(4) Uani 1 1 d . . . . .
C50 C 0.7907(15) 0.3064(7) 1.0232(7) 0.055(5) Uani 1 1 d . . . . .
C67 C 0.1055(14) 0.1543(7) 0.8973(6) 0.044(4) Uani 1 1 d . . . . .
H02C H 0.030033 0.113260 0.872420 0.053 Uiso 1 1 calc R U . . .
H02D H 0.059367 0.185156 0.918463 0.053 Uiso 1 1 calc R U . . .
C85 C 0.4433(19) 0.3914(9) 1.2116(7) 0.063(5) Uani 1 1 d . . . . .
H023 H 0.466707 0.431311 1.242271 0.076 Uiso 1 1 calc R U . . .
C10 C 0.5898(14) 0.1577(8) 0.6200(6) 0.046(4) Uani 1 1 d . . . . .
C40 C 0.7085(17) 0.1325(8) 0.3233(7) 0.055(4) Uani 1 1 d . . . . .
H025 H 0.756774 0.097551 0.325695 0.066 Uiso 1 1 calc R U . . .
C31 C 0.8880(12) 0.3400(7) 0.4557(5) 0.037(3) Uani 1 1 d . . . . .
H02A H 0.911520 0.298153 0.465612 0.044 Uiso 1 1 calc R U . . .
H02B H 0.945022 0.355924 0.429794 0.044 Uiso 1 1 calc R U . . .
C11 C 0.5721(14) 0.1910(8) 0.6706(7) 0.050(4) Uani 1 1 d . . . . .
H027 H 0.600418 0.241566 0.681500 0.060 Uiso 1 1 calc R U . . .
C35 C 0.7014(14) 0.5065(8) 0.3425(6) 0.052(4) Uani 1 1 d . . . . .
H028 H 0.702789 0.545569 0.326326 0.062 Uiso 1 1 calc R U . . .
C43 C 0.5685(16) 0.2347(8) 0.3175(6) 0.053(4) Uani 1 1 d . . . . .
H029 H 0.520069 0.269405 0.314588 0.064 Uiso 1 1 calc R U . . .
C59 C 0.3739(14) 0.3237(7) 0.8559(7) 0.042(4) Uani 1 1 d . . . . .
C80 C 0.2226(15) 0.0458(8) 1.1565(7) 0.054(4) Uani 1 1 d . . . . .
H02F H 0.150511 0.030578 1.175015 0.065 Uiso 1 1 calc R U . . .
C63 C 0.0871(17) 0.4213(8) 0.9904(9) 0.064(5) Uani 1 1 d . . . . .
H02G H 0.042803 0.452905 1.008364 0.076 Uiso 1 1 calc R U . . .
C65 C 0.1010(15) 0.3435(8) 0.9094(7) 0.058(4) Uani 1 1 d . . . . .
H02H H 0.067947 0.323010 0.870832 0.069 Uiso 1 1 calc R U . . .
C15 C 0.5493(16) 0.0813(8) 0.6062(7) 0.058(4) Uani 1 1 d . . . . .
H02E H 0.561376 0.056152 0.572340 0.070 Uiso 1 1 calc R U . . .
C86 C 0.3376(17) 0.3822(7) 1.1676(7) 0.057(4) Uani 1 1 d . . . . .
H02I H 0.289727 0.417572 1.167220 0.068 Uiso 1 1 calc R U . . .
C58 C 0.3836(15) 0.2911(8) 0.8053(7) 0.051(4) Uani 1 1 d . . . . .
H02K H 0.354425 0.240601 0.794729 0.061 Uiso 1 1 calc R U . . .
O4 O 0.2607(13) 0.1695(9) 0.6056(7) 0.127(7) Uani 1 1 d . . . . .
C6 C 0.2697(18) 0.3080(9) 0.5375(7) 0.063(5) Uani 1 1 d . . . . .
C36 C 0.6026(15) 0.4863(8) 0.3720(6) 0.054(4) Uani 1 1 d . . . . .
H02J H 0.535007 0.511601 0.375788 0.065 Uiso 1 1 calc R U . . .
C56 C 0.4694(16) 0.4022(9) 0.7832(7) 0.059(5) Uani 1 1 d . . . . .
H02N H 0.502005 0.428602 0.758190 0.071 Uiso 1 1 calc R U . . .
C14 C 0.4924(17) 0.0437(9) 0.6420(8) 0.065(5) Uani 1 1 d . . . . .
H02L H 0.465254 -0.006878 0.632228 0.078 Uiso 1 1 calc R U . . .
C26 C 0.8260(14) 0.5325(8) 0.6843(7) 0.059(5) Uani 1 1 d . . . . .
H02M H 0.843056 0.539410 0.723246 0.071 Uiso 1 1 calc R U . . .
C84 C 0.5137(19) 0.3428(8) 1.2109(7) 0.063(5) Uani 1 1 d . . . . .
H02O H 0.588920 0.349461 1.241339 0.075 Uiso 1 1 calc R U . . .
C55 C 0.4569(16) 0.4363(8) 0.8336(7) 0.054(4) Uani 1 1 d . . . . .
H02P H 0.482553 0.486794 0.843670 0.065 Uiso 1 1 calc R U . . .
C47 C 0.4690(14) 0.1324(8) 0.8580(7) 0.046(4) Uani 1 1 d . . . . .
C42 C 0.5411(17) 0.1756(8) 0.2732(6) 0.057(4) Uani 1 1 d . . . . .
H02Q H 0.472976 0.170186 0.240670 0.069 Uiso 1 1 calc R U . . .
C12 C 0.5155(16) 0.1539(8) 0.7057(7) 0.057(4) Uani 1 1 d . . . . .
H02R H 0.503267 0.178571 0.739742 0.068 Uiso 1 1 calc R U . . .
C78 C 0.4324(16) 0.0357(8) 1.1301(6) 0.053(4) Uani 1 1 d . . . . .
H02S H 0.506269 0.013949 1.130860 0.063 Uiso 1 1 calc R U . . .
C66 C 0.1794(13) 0.1951(7) 0.8626(6) 0.046(4) Uani 1 1 d . . . . .
H02T H 0.110208 0.207997 0.836816 0.055 Uiso 1 1 calc R U . . .
H02U H 0.224312 0.164802 0.840278 0.055 Uiso 1 1 calc R U . . .
C48 C 0.6525(14) 0.2521(8) 0.8750(7) 0.051(4) Uani 1 1 d . . . . .
C54 C 0.4085(15) 0.3993(7) 0.8698(7) 0.052(4) Uani 1 1 d . . . . .
H02V H 0.398064 0.423961 0.904134 0.062 Uiso 1 1 calc R U . . .
C57 C 0.4326(16) 0.3267(8) 0.7688(7) 0.056(4) Uani 1 1 d . . . . .
H02W H 0.442109 0.301630 0.734463 0.068 Uiso 1 1 calc R U . . .
O7 O 0.3372(18) 0.0518(7) 0.4968(7) 0.150(8) Uani 1 1 d . . . . .
C41 C 0.6114(17) 0.1254(8) 0.2763(7) 0.058(5) Uani 1 1 d . . . . .
H02Y H 0.592580 0.085748 0.245743 0.069 Uiso 1 1 calc R U . . .
C8 C 0.4047(17) 0.1379(9) 0.4019(8) 0.064(5) Uani 1 1 d . . . . .
C22 C 0.7971(13) 0.2828(7) 0.6217(6) 0.047(4) Uani 1 1 d . . . . .
H03A H 0.750151 0.312000 0.643900 0.057 Uiso 1 1 calc R U . . .
H03B H 0.860656 0.266706 0.647256 0.057 Uiso 1 1 calc R U . . .
C52 C 0.6631(16) 0.3700(9) 0.9658(8) 0.065(5) Uani 1 1 d . . . . .
C13 C 0.4758(16) 0.0794(9) 0.6909(7) 0.065(5) Uani 1 1 d . . . . .
H033 H 0.437033 0.053473 0.715071 0.077 Uiso 1 1 calc R U . . .
C5 C 0.3217(16) 0.2089(10) 0.5830(8) 0.070(6) Uani 1 1 d . . . . .
C4 C 0.4970(17) 0.3378(9) 0.6191(8) 0.058(5) Uani 1 1 d . . . . .
C038 C 0.019(2) 0.2936(12) 0.1959(8) 0.059(4) Uani 0.509(13) 1 d DG U P A 1
H038 H 0.031917 0.315463 0.166382 0.070 Uiso 0.509(13) 1 calc R U P A 1
C03I C -0.089(2) 0.2998(11) 0.2221(9) 0.059(4) Uani 0.509(13) 1 d DG U P A 1
H03I H -0.150903 0.325907 0.210358 0.071 Uiso 0.509(13) 1 calc R U P A 1
C02Z C -0.108(2) 0.2678(12) 0.2653(9) 0.058(4) Uani 0.509(13) 1 d DG U P A 1
H02Z H -0.182412 0.272053 0.283177 0.069 Uiso 0.509(13) 1 calc R U P A 1
C03L C -0.018(2) 0.2296(11) 0.2825(8) 0.057(4) Uani 0.509(13) 1 d DG U P A 1
H03L H -0.031102 0.207756 0.312020 0.069 Uiso 0.509(13) 1 calc R U P A 1
C037 C 0.090(2) 0.2234(11) 0.2563(9) 0.058(4) Uani 0.509(13) 1 d DG U P A 1
C035 C 0.109(2) 0.2554(12) 0.2131(9) 0.056(4) Uani 0.509(13) 1 d DG U P A 1
H035 H 0.183230 0.251164 0.195226 0.067 Uiso 0.509(13) 1 calc R U P A 1
C9 C 0.3610(19) 0.1070(10) 0.4861(8) 0.087(7) Uani 1 1 d . . . . .
C03B C -0.115(2) 0.0570(12) 0.7254(9) 0.092(6) Uani 1 1 d . U . . .
H03C H -0.172818 0.011638 0.725543 0.110 Uiso 1 1 calc R U . . .
C7 C 0.211(2) 0.1860(10) 0.4466(8) 0.079(6) Uani 1 1 d . . . . .
C03D C 0.038(2) 0.1885(11) 0.7215(8) 0.088(6) Uani 1 1 d . U . . .
H03D H 0.092560 0.233912 0.719979 0.105 Uiso 1 1 calc R U . . .
C03E C -0.080(2) 0.1831(12) 0.7412(9) 0.100(7) Uani 1 1 d . U . . .
H03E H -0.113026 0.223201 0.752027 0.120 Uiso 1 1 calc R U . . .
C03F C -0.152(2) 0.1148(12) 0.7447(9) 0.097(7) Uani 1 1 d . U . . .
H03F H -0.230462 0.109739 0.761589 0.117 Uiso 1 1 calc R U . . .
C03G C 0.919(2) 0.6171(12) 1.2495(9) 0.122(7) Uani 1 1 d D U . . .
H03M H 0.998381 0.657267 1.272131 0.183 Uiso 1 1 calc R U . . .
H03N H 0.869100 0.593063 1.273661 0.183 Uiso 1 1 calc R U . . .
H03O H 0.855020 0.634623 1.226047 0.183 Uiso 1 1 calc R U . . .
C03H C 0.081(2) 0.1298(11) 0.7040(8) 0.094(6) Uani 1 1 d . U . . .
H03H H 0.164607 0.135648 0.690649 0.113 Uiso 1 1 calc R U . . .
C03J C 0.005(3) 0.0614(13) 0.7049(10) 0.109(7) Uani 1 1 d . U . . .
C03K C 0.8797(18) 0.5006(12) 1.1916(10) 0.122(5) Uani 1 1 d D U . . .
H03P H 0.790432 0.487947 1.200416 0.146 Uiso 1 1 calc R U . . .
C03M C 0.050(3) 0.0004(15) 0.6830(12) 0.163(11) Uani 1 1 d . U . . .
H03G H 0.137620 0.016445 0.671112 0.244 Uiso 1 1 calc R U . . .
H03J H 0.065846 -0.025122 0.711684 0.244 Uiso 1 1 calc R U . . .
H03K H -0.022857 -0.031424 0.651397 0.244 Uiso 1 1 calc R U . . .
C03N C 1.1454(19) 0.5365(13) 1.1699(10) 0.131(6) Uani 1 1 d D U . . .
H03Q H 1.237182 0.547981 1.163124 0.158 Uiso 1 1 calc R U . . .
C03O C 0.919(2) 0.4515(11) 1.1545(10) 0.136(6) Uani 1 1 d D U . . .
H03R H 0.852683 0.406329 1.137319 0.163 Uiso 1 1 calc R U . . .
C03P C 1.045(2) 0.4657(13) 1.1421(10) 0.136(6) Uani 1 1 d D U . . .
H03S H 1.069878 0.431771 1.116654 0.164 Uiso 1 1 calc R U . . .
C92 C 0.972(2) 0.5672(11) 1.2150(9) 0.124(5) Uani 1 1 d D U . . .
CNT2 C 1.1072(19) 0.5869(11) 1.2059(9) 0.119(5) Uani 1 1 d D U . . .
HNT2 H 1.170654 0.632669 1.223502 0.143 Uiso 1 1 calc R U . . .
C91 C 0.183(3) 0.1794(16) 0.2752(14) 0.066(6) Uani 0.509(13) 1 d D U P A 1
H1A H 0.249285 0.206599 0.310079 0.099 Uiso 0.509(13) 1 calc R U P A 1
H1B H 0.235304 0.167779 0.247093 0.099 Uiso 0.509(13) 1 calc R U P A 1
H1C H 0.124438 0.135322 0.280452 0.099 Uiso 0.509(13) 1 calc R U P A 1
C0 C -0.039(3) 0.2816(15) 0.2387(12) 0.059(4) Uani 0.491(13) 1 d D U P A 2
C1A C -0.148(3) 0.3184(17) 0.2202(14) 0.066(7) Uani 0.491(13) 1 d D U P A 2
H1AA H -0.113003 0.369237 0.238580 0.100 Uiso 0.491(13) 1 calc R U P A 2
H1AB H -0.235856 0.297282 0.229947 0.100 Uiso 0.491(13) 1 calc R U P A 2
H1AC H -0.164028 0.312203 0.180085 0.100 Uiso 0.491(13) 1 calc R U P A 2
C88 C 0.069(3) 0.2786(17) 0.2114(12) 0.057(4) Uani 0.491(13) 1 d D U P A 2
H3 H 0.075193 0.299899 0.181261 0.069 Uiso 0.491(13) 1 calc R U P A 2
C02{ C 0.166(3) 0.2445(15) 0.2282(12) 0.059(4) Uani 0.491(13) 1 d D U P A 2
H02{ H 0.240671 0.243319 0.209878 0.071 Uiso 0.491(13) 1 calc R U P A 2
C89 C 0.156(3) 0.2122(16) 0.2712(13) 0.058(4) Uani 0.491(13) 1 d D U P A 2
H4 H 0.221783 0.187407 0.281377 0.070 Uiso 0.491(13) 1 calc R U P A 2
C53 C 0.051(3) 0.2157(15) 0.2996(11) 0.060(4) Uani 0.491(13) 1 d D U P A 2
H5 H 0.047023 0.195835 0.330615 0.072 Uiso 0.491(13) 1 calc R U P A 2
C90 C -0.049(3) 0.2491(17) 0.2818(12) 0.058(4) Uani 0.491(13) 1 d D U P A 2
H6 H -0.124411 0.249352 0.299584 0.069 Uiso 0.491(13) 1 calc R U P A 2

loop_
_atom_site_aniso_label
_atom_site_aniso_U_11
_atom_site_aniso_U_22
_atom_site_aniso_U_33
_atom_site_aniso_U_23
_atom_site_aniso_U_13
_atom_site_aniso_U_12
Fe1 0.0221(11) 0.0367(12) 0.0431(15) 0.0072(10) 0.0036(10) 0.0029(9)
Fe4 0.0240(11) 0.0356(12) 0.0417(14) 0.0044(10) 0.0038(10) 0.0021(9)
Fe5 0.0282(12) 0.0434(13) 0.0534(16) 0.0139(11) 0.0088(11) 0.0049(10)
Fe6 0.0266(12) 0.0388(12) 0.0641(17) 0.0080(12) 0.0045(11) 0.0023(9)
Fe2 0.0324(13) 0.0575(15) 0.0617(17) 0.0245(13) 0.0136(12) 0.0064(11)
Fe3 0.0307(12) 0.0462(14) 0.0639(18) 0.0156(13) -0.0029(12) -0.0071(10)
P2 0.0219(17) 0.0364(19) 0.042(2) 0.0031(17) 0.0042(16) 0.0031(14)
P1 0.0252(18) 0.0385(19) 0.041(2) 0.0051(18) 0.0048(17) 0.0055(15)
P5 0.0287(18) 0.0345(19) 0.043(2) 0.0051(17) 0.0071(17) 0.0051(15)
P4 0.0232(18) 0.039(2) 0.047(2) 0.0060(18) 0.0052(17) 0.0061(15)
P6 0.031(2) 0.039(2) 0.055(3) 0.0117(19) 0.0095(19) 0.0042(16)
P3 0.041(2) 0.036(2) 0.053(3) 0.0090(19) 0.0048(19) 0.0031(17)
O9 0.032(5) 0.034(5) 0.063(7) 0.012(5) 0.010(5) 0.011(5)
O2 0.030(5) 0.044(6) 0.055(7) 0.006(5) -0.003(5) 0.001(4)
O10 0.031(6) 0.053(6) 0.042(6) -0.004(5) -0.004(5) 0.002(5)
O1 0.031(5) 0.062(7) 0.050(7) 0.008(5) 0.011(5) 0.013(5)
O13 0.040(6) 0.056(6) 0.104(10) 0.021(6) 0.024(6) 0.017(5)
O11 0.054(7) 0.064(7) 0.049(7) 0.008(6) 0.012(6) 0.002(6)
O3 0.060(7) 0.075(8) 0.052(7) 0.020(7) 0.017(6) 0.009(6)
O8 0.083(9) 0.049(7) 0.105(11) 0.003(8) 0.018(8) -0.017(6)
O16 0.057(7) 0.067(8) 0.095(10) -0.007(7) 0.026(7) -0.004(6)
O15 0.042(7) 0.070(7) 0.106(10) 0.030(7) 0.016(6) 0.017(6)
O5 0.044(7) 0.099(9) 0.101(11) 0.036(8) 0.026(7) 0.020(7)
O12 0.054(7) 0.078(8) 0.086(9) 0.042(7) 0.032(7) 0.000(6)
C76 0.021(7) 0.044(8) 0.040(9) 0.007(7) 0.010(7) 0.005(6)
C16 0.043(9) 0.033(8) 0.055(11) 0.018(8) -0.001(9) -0.002(7)
C27 0.033(9) 0.039(10) 0.096(16) -0.011(11) 0.016(10) -0.001(7)
C77 0.030(8) 0.045(8) 0.047(10) 0.019(8) 0.016(7) 0.012(6)
C24 0.028(7) 0.034(8) 0.038(10) 0.003(8) -0.004(7) 0.010(6)
C82 0.035(8) 0.046(9) 0.035(9) 0.010(7) 0.001(8) 0.002(7)
C69 0.022(7) 0.029(8) 0.067(11) 0.012(8) -0.001(7) 0.006(6)
C68 0.021(7) 0.033(8) 0.048(10) -0.011(8) 0.005(7) -0.006(6)
C28 0.031(8) 0.049(10) 0.073(13) 0.005(10) 0.004(9) 0.008(7)
C74 0.026(7) 0.042(8) 0.055(10) 0.012(7) 0.013(7) 0.011(6)
C81 0.041(9) 0.042(9) 0.056(11) 0.010(8) 0.007(8) 0.009(7)
C70 0.016(7) 0.048(10) 0.079(14) 0.001(10) 0.006(8) -0.003(6)
O6 0.027(7) 0.133(11) 0.112(12) 0.038(9) 0.004(7) 0.005(7)
O14 0.060(7) 0.051(7) 0.129(12) 0.030(8) 0.010(7) -0.001(6)
C49 0.030(8) 0.022(7) 0.085(13) 0.018(7) 0.025(8) 0.001(6)
C21 0.058(10) 0.043(9) 0.077(14) 0.027(9) 0.018(10) 0.022(8)
C32 0.035(8) 0.040(8) 0.040(9) 0.008(7) 0.001(7) -0.006(7)
C38 0.027(7) 0.044(8) 0.042(10) 0.006(7) 0.011(8) 0.010(6)
C71 0.030(9) 0.036(9) 0.101(17) 0.002(11) 0.004(10) -0.002(7)
C37 0.042(9) 0.038(8) 0.061(11) 0.018(8) 0.016(8) 0.010(7)
C62 0.083(13) 0.048(10) 0.065(12) 0.016(9) 0.032(11) 0.024(9)
C17 0.041(9) 0.047(9) 0.073(13) 0.014(9) -0.006(9) 0.006(8)
C19 0.056(11) 0.052(10) 0.084(15) 0.027(11) 0.018(11) 0.018(8)
C87 0.045(9) 0.058(10) 0.058(11) 0.014(9) 0.013(8) 0.021(8)
C61 0.033(8) 0.062(10) 0.074(13) 0.014(10) 0.017(9) 0.009(8)
C20 0.060(11) 0.052(10) 0.073(13) 0.029(9) 0.016(10) 0.022(9)
C25 0.024(7) 0.036(8) 0.066(12) -0.001(9) 0.002(8) 0.005(6)
C39 0.044(9) 0.063(10) 0.044(10) 0.011(9) 0.013(8) 0.009(8)
C64 0.038(9) 0.077(11) 0.071(13) 0.032(11) 0.012(10) 0.030(9)
C34 0.033(8) 0.045(9) 0.064(12) 0.019(8) 0.010(8) 0.002(7)
C29 0.028(8) 0.045(9) 0.045(10) -0.004(8) -0.001(7) 0.003(6)
C73 0.033(8) 0.041(9) 0.063(12) 0.007(9) 0.009(8) 0.009(6)
C23 0.033(8) 0.047(8) 0.046(10) 0.009(7) -0.003(7) 0.001(7)
C72 0.030(8) 0.056(11) 0.070(12) -0.013(10) 0.011(8) -0.007(7)
C51 0.029(8) 0.059(10) 0.066(12) 0.013(10) 0.019(8) 0.020(7)
C18 0.045(10) 0.050(10) 0.085(15) 0.011(10) -0.005(10) 0.008(8)
C79 0.062(11) 0.044(9) 0.040(10) 0.010(8) 0.000(9) -0.013(8)
C45 0.012(7) 0.063(11) 0.050(10) 0.017(8) 0.002(7) 0.001(7)
C44 0.020(7) 0.030(7) 0.057(10) 0.008(7) -0.001(7) -0.009(6)
C3 0.017(8) 0.065(10) 0.054(11) -0.001(9) 0.006(8) 0.002(7)
C75 0.026(7) 0.053(9) 0.052(10) 0.018(8) 0.006(7) 0.014(6)
C2 0.007(7) 0.081(12) 0.059(12) 0.006(9) -0.001(7) 0.005(7)
C60 0.023(8) 0.054(9) 0.065(12) 0.029(9) 0.005(8) -0.004(7)
C46 0.025(8) 0.036(8) 0.048(10) -0.011(8) -0.003(8) -0.001(6)
C83 0.064(11) 0.044(9) 0.043(10) 0.011(8) 0.011(9) 0.006(8)
C33 0.022(7) 0.051(9) 0.056(10) 0.000(8) 0.001(7) -0.002(6)
C30 0.032(8) 0.044(8) 0.047(10) 0.009(7) 0.013(7) 0.009(6)
C1 0.041(8) 0.011(6) 0.063(11) 0.005(6) 0.005(7) 0.000(6)
C50 0.034(9) 0.044(9) 0.101(15) 0.028(9) 0.021(9) 0.026(7)
C67 0.039(8) 0.034(8) 0.053(10) 0.012(7) -0.002(7) 0.005(6)
C85 0.069(12) 0.042(10) 0.061(13) 0.007(9) 0.013(11) -0.009(9)
C10 0.038(8) 0.050(9) 0.048(11) 0.021(9) 0.008(8) 0.005(7)
C40 0.063(10) 0.042(9) 0.057(12) 0.002(9) 0.020(10) 0.013(8)
C31 0.022(7) 0.041(8) 0.043(9) 0.003(7) 0.002(6) 0.009(6)
C11 0.045(9) 0.038(8) 0.065(12) 0.014(9) 0.007(8) 0.012(7)
C35 0.039(9) 0.057(10) 0.059(11) 0.019(8) 0.012(8) 0.009(8)
C43 0.050(10) 0.060(10) 0.045(10) 0.017(9) 0.005(9) 0.006(8)
C59 0.043(8) 0.037(8) 0.054(11) 0.020(8) 0.014(8) 0.016(7)
C80 0.029(9) 0.057(10) 0.069(13) 0.013(9) 0.014(8) 0.001(8)
C63 0.051(10) 0.052(10) 0.110(17) 0.035(11) 0.028(11) 0.037(8)
C65 0.042(9) 0.062(10) 0.073(12) 0.017(9) 0.013(9) 0.023(8)
C15 0.068(11) 0.052(10) 0.051(11) 0.017(9) 0.011(9) 0.010(8)
C86 0.062(11) 0.033(9) 0.074(13) 0.005(9) 0.024(10) 0.014(8)
C58 0.053(9) 0.035(8) 0.059(12) 0.008(9) 0.016(9) 0.003(7)
O4 0.052(8) 0.190(16) 0.138(14) 0.119(13) 0.007(8) -0.018(9)
C6 0.042(10) 0.061(10) 0.074(13) 0.024(9) 0.017(9) -0.012(9)
C36 0.046(9) 0.055(10) 0.060(11) 0.011(9) 0.010(9) 0.016(8)
C56 0.064(10) 0.066(11) 0.068(13) 0.044(10) 0.037(9) 0.020(9)
C14 0.077(12) 0.051(10) 0.065(13) 0.017(11) 0.015(10) 0.014(9)
C26 0.033(8) 0.052(11) 0.074(13) -0.003(10) 0.008(8) -0.002(7)
C84 0.085(12) 0.044(10) 0.046(11) 0.007(9) 0.008(9) 0.001(10)
C55 0.068(11) 0.040(9) 0.067(12) 0.021(10) 0.037(10) 0.019(8)
C47 0.032(8) 0.057(10) 0.059(11) 0.022(10) 0.024(8) 0.016(7)
C42 0.061(10) 0.049(10) 0.042(10) 0.003(9) -0.010(8) 0.004(8)
C12 0.073(11) 0.047(10) 0.049(11) 0.017(9) 0.018(9) 0.011(8)
C78 0.052(10) 0.058(10) 0.038(10) 0.004(8) 0.006(8) 0.008(8)
C66 0.022(7) 0.042(8) 0.054(10) 0.005(8) -0.007(7) -0.008(6)
C48 0.026(8) 0.068(10) 0.072(13) 0.031(10) 0.020(8) 0.023(7)
C54 0.061(10) 0.045(9) 0.045(10) 0.014(8) 0.012(8) 0.007(8)
C57 0.068(11) 0.039(9) 0.067(12) 0.015(9) 0.023(9) 0.020(8)
O7 0.164(15) 0.072(9) 0.137(14) 0.063(10) -0.060(11) -0.068(10)
C41 0.066(11) 0.052(10) 0.038(11) -0.009(8) 0.008(10) 0.003(9)
C8 0.055(11) 0.056(11) 0.067(13) 0.027(11) 0.001(10) -0.009(9)
C22 0.031(8) 0.048(9) 0.049(10) 0.011(8) -0.006(7) -0.002(7)
C52 0.051(10) 0.048(10) 0.096(15) 0.023(10) 0.009(10) 0.012(8)
C13 0.061(11) 0.066(12) 0.059(12) 0.020(10) 0.016(9) 0.000(9)
C5 0.031(9) 0.098(13) 0.113(17) 0.068(13) 0.019(10) 0.042(9)
C4 0.057(11) 0.069(12) 0.066(13) 0.050(11) 0.025(10) 0.018(9)
C038 0.058(6) 0.055(6) 0.059(6) 0.009(5) 0.012(5) 0.012(5)
C03I 0.057(6) 0.054(6) 0.060(6) 0.010(5) 0.009(5) 0.014(5)
C02Z 0.056(6) 0.054(6) 0.058(6) 0.011(5) 0.013(5) 0.010(5)
C03L 0.055(5) 0.054(5) 0.059(5) 0.010(5) 0.011(5) 0.012(5)
C037 0.056(5) 0.055(5) 0.059(5) 0.010(4) 0.011(4) 0.012(4)
C035 0.055(5) 0.052(5) 0.058(5) 0.011(5) 0.011(5) 0.013(4)
C9 0.075(13) 0.070(13) 0.080(15) 0.032(11) -0.025(11) -0.022(10)
C03B 0.086(10) 0.100(10) 0.094(10) 0.038(8) 0.017(8) 0.023(8)
C7 0.063(13) 0.090(13) 0.070(14) 0.037(11) 0.010(11) -0.011(11)
C03D 0.083(9) 0.088(9) 0.087(10) 0.020(8) 0.010(8) 0.021(8)
C03E 0.096(10) 0.105(10) 0.095(10) 0.017(8) 0.012(8) 0.034(8)
C03F 0.091(10) 0.103(10) 0.095(10) 0.030(8) 0.012(8) 0.022(8)
C03G 0.115(14) 0.156(16) 0.123(16) 0.053(14) 0.034(12) 0.073(13)
C03H 0.090(10) 0.100(10) 0.090(10) 0.029(8) 0.014(8) 0.021(8)
C03J 0.114(11) 0.110(11) 0.105(11) 0.030(9) 0.017(9) 0.037(9)
C03K 0.085(9) 0.159(13) 0.135(13) 0.049(10) 0.031(9) 0.047(9)
C03M 0.20(2) 0.151(17) 0.146(18) 0.037(15) 0.023(15) 0.083(16)
C03N 0.094(10) 0.170(13) 0.142(13) 0.061(11) 0.032(9) 0.036(9)
C03O 0.096(10) 0.176(13) 0.142(13) 0.050(11) 0.029(9) 0.040(9)
C03P 0.097(10) 0.176(13) 0.144(13) 0.055(11) 0.033(9) 0.037(9)
C92 0.095(9) 0.159(12) 0.134(12) 0.060(10) 0.032(9) 0.044(8)
CNT2 0.084(9) 0.162(12) 0.133(12) 0.069(10) 0.040(9) 0.038(9)
C91 0.057(9) 0.061(10) 0.067(10) 0.006(9) 0.004(9) 0.010(9)
C0 0.057(5) 0.055(5) 0.059(5) 0.010(4) 0.011(4) 0.012(4)
C1A 0.059(10) 0.062(10) 0.065(10) 0.007(9) 0.005(10) 0.008(9)
C88 0.055(5) 0.054(5) 0.058(5) 0.010(5) 0.011(5) 0.012(5)
C02{ 0.057(6) 0.055(6) 0.059(6) 0.009(5) 0.012(5) 0.011(5)
C89 0.056(6) 0.054(6) 0.060(6) 0.010(5) 0.009(5) 0.013(5)
C53 0.059(6) 0.055(6) 0.059(6) 0.011(5) 0.009(5) 0.011(5)
C90 0.055(6) 0.054(6) 0.058(6) 0.011(5) 0.011(5) 0.010(5)

loop_
_atom_type_symbol
_atom_type_description
_atom_type_scat_dispersion_real
_atom_type_scat_dispersion_imag
_atom_type_scat_source
C C 0.0181 0.0091 'International Tables Vol C Tables 4.2.6.8 and 6.1.1.4'
H H 0.0000 0.0000 'International Tables Vol C Tables 4.2.6.8 and 6.1.1.4'
Fe Fe -1.1336 3.1974 'International Tables Vol C Tables 4.2.6.8 and 6.1.1.4'
O O 0.0492 0.0322 'International Tables Vol C Tables 4.2.6.8 and 6.1.1.4'
P P 0.2955 0.4335 'International Tables Vol C Tables 4.2.6.8 and 6.1.1.4'

loop_
_geom_angle_atom_site_label_1
_geom_angle_atom_site_label_2
_geom_angle_atom_site_label_3
_geom_angle
_geom_angle_site_symmetry_1
_geom_angle_site_symmetry_3
_geom_angle_publ_flag
Fe3 Fe1 Fe2 59.12(9) . . ?
P2 Fe1 Fe2 104.98(13) . . ?
P2 Fe1 Fe3 141.28(14) . . ?
P1 Fe1 Fe2 169.07(13) . . ?
P1 Fe1 Fe3 109.96(13) . . ?
P1 Fe1 P2 83.31(14) . . ?
C3 Fe1 Fe2 90.5(5) . . ?
C3 Fe1 Fe3 54.7(5) . . ?
C3 Fe1 P2 162.3(5) . . ?
C3 Fe1 P1 82.5(5) . . ?
C3 Fe1 C1 103.3(7) . . ?
C2 Fe1 Fe2 76.2(5) . . ?
C2 Fe1 Fe3 116.3(4) . . ?
C2 Fe1 P2 89.7(4) . . ?
C2 Fe1 P1 111.4(5) . . ?
C2 Fe1 C3 85.6(7) . . ?
C2 Fe1 C1 122.9(7) . . ?
C1 Fe1 Fe2 47.9(4) . . ?
C1 Fe1 Fe3 48.7(4) . . ?
C1 Fe1 P2 93.6(4) . . ?
C1 Fe1 P1 125.7(4) . . ?
Fe6 Fe4 Fe5 58.74(8) . . ?
P5 Fe4 Fe5 102.94(13) . . ?
P5 Fe4 Fe6 141.26(14) . . ?
P4 Fe4 Fe5 171.17(13) . . ?
P4 Fe4 Fe6 112.69(12) . . ?
P4 Fe4 P5 82.60(14) . . ?
C45 Fe4 Fe5 77.1(5) . . ?
C45 Fe4 Fe6 115.3(4) . . ?
C45 Fe4 P5 89.5(4) . . ?
C45 Fe4 P4 110.1(5) . . ?
C45 Fe4 C44 123.2(6) . . ?
C45 Fe4 C46 84.8(6) . . ?
C44 Fe4 Fe5 47.2(4) . . ?
C44 Fe4 Fe6 49.5(3) . . ?
C44 Fe4 P5 92.4(4) . . ?
C44 Fe4 P4 126.4(4) . . ?
C46 Fe4 Fe5 92.1(5) . . ?
C46 Fe4 Fe6 55.3(5) . . ?
C46 Fe4 P5 162.4(5) . . ?
C46 Fe4 P4 83.7(5) . . ?
C46 Fe4 C44 104.7(6) . . ?
Fe6 Fe5 Fe4 60.14(8) . . ?
C49 Fe5 Fe4 102.3(5) . . ?
C49 Fe5 Fe6 97.9(5) . . ?
C49 Fe5 C44 142.2(7) . . ?
C49 Fe5 C47 99.2(6) . . ?
C49 Fe5 C48 92.5(6) . . ?
C44 Fe5 Fe4 47.4(4) . . ?
C44 Fe5 Fe6 50.2(4) . . ?
C47 Fe5 Fe4 105.8(4) . . ?
C47 Fe5 Fe6 159.9(4) . . ?
C47 Fe5 C44 109.9(6) . . ?
C48 Fe5 Fe4 155.0(5) . . ?
C48 Fe5 Fe6 98.2(5) . . ?
C48 Fe5 C44 110.0(6) . . ?
C48 Fe5 C47 91.4(7) . . ?
Fe5 Fe6 Fe4 61.12(8) . . ?
C51 Fe6 Fe4 106.8(5) . . ?
C51 Fe6 Fe5 164.1(5) . . ?
C51 Fe6 C44 116.2(6) . . ?
C51 Fe6 C46 90.5(6) . . ?
C51 Fe6 C50 101.6(7) . . ?
C44 Fe6 Fe4 47.7(4) . . ?
C44 Fe6 Fe5 48.3(4) . . ?
C44 Fe6 C46 92.8(5) . . ?
C46 Fe6 Fe4 45.1(4) . . ?
C46 Fe6 Fe5 87.2(4) . . ?
C50 Fe6 Fe4 115.4(5) . . ?
C50 Fe6 Fe5 93.5(5) . . ?
C50 Fe6 C44 141.5(7) . . ?
C50 Fe6 C46 78.7(6) . . ?
C52 Fe6 Fe4 142.3(6) . . ?
C52 Fe6 Fe5 92.9(6) . . ?
C52 Fe6 C51 92.1(8) . . ?
C52 Fe6 C44 94.7(7) . . ?
C52 Fe6 C46 170.1(7) . . ?
C52 Fe6 C50 91.3(7) . . ?
Fe3 Fe2 Fe1 60.18(8) . . ?
C1 Fe2 Fe1 48.3(4) . . ?
C1 Fe2 Fe3 49.3(4) . . ?
C6 Fe2 Fe1 105.2(5) . . ?
C6 Fe2 Fe3 101.3(6) . . ?
C6 Fe2 C1 145.7(7) . . ?
C6 Fe2 C4 98.8(8) . . ?
C5 Fe2 Fe1 148.0(6) . . ?
C5 Fe2 Fe3 92.5(7) . . ?
C5 Fe2 C1 102.0(6) . . ?
C5 Fe2 C6 95.6(6) . . ?
C5 Fe2 C4 96.9(8) . . ?
C4 Fe2 Fe1 103.4(5) . . ?
C4 Fe2 Fe3 156.9(6) . . ?
C4 Fe2 C1 107.9(7) . . ?
Fe2 Fe3 Fe1 60.69(8) . . ?
C3 Fe3 Fe1 44.8(4) . . ?
C3 Fe3 Fe2 85.4(4) . . ?
C1 Fe3 Fe1 48.5(4) . . ?
C1 Fe3 Fe2 48.6(4) . . ?
C1 Fe3 C3 93.2(6) . . ?
C8 Fe3 Fe1 108.8(5) . . ?
C8 Fe3 Fe2 169.4(5) . . ?
C8 Fe3 C3 86.2(7) . . ?
C8 Fe3 C1 125.6(7) . . ?
C8 Fe3 C7 98.0(8) . . ?
C9 Fe3 Fe1 140.4(5) . . ?
C9 Fe3 Fe2 101.1(7) . . ?
C9 Fe3 C3 173.3(8) . . ?
C9 Fe3 C1 92.4(6) . . ?
C9 Fe3 C8 87.5(9) . . ?
C9 Fe3 C7 96.7(8) . . ?
C7 Fe3 Fe1 115.5(6) . . ?
C7 Fe3 Fe2 87.2(6) . . ?
C7 Fe3 C3 81.7(7) . . ?
C7 Fe3 C1 135.9(8) . . ?
C24 P2 Fe1 118.3(4) . . ?
C24 P2 C23 104.6(7) . . ?
C24 P2 C30 101.9(6) . . ?
C23 P2 Fe1 119.7(4) . . ?
C30 P2 Fe1 109.9(5) . . ?
C30 P2 C23 99.4(7) . . ?
C32 P1 Fe1 117.1(5) . . ?
C32 P1 C31 100.8(6) . . ?
C38 P1 Fe1 120.6(4) . . ?
C38 P1 C32 102.2(7) . . ?
C38 P1 C31 104.3(6) . . ?
C31 P1 Fe1 109.5(5) . . ?
C68 P5 Fe4 117.5(4) . . ?
C68 P5 C74 101.1(6) . . ?
C68 P5 C67 104.6(7) . . ?
C74 P5 Fe4 110.3(4) . . ?
C67 P5 Fe4 120.7(4) . . ?
C67 P5 C74 99.6(7) . . ?
C76 P4 Fe4 116.5(4) . . ?
C76 P4 C82 102.8(6) . . ?
C76 P4 C75 101.2(6) . . ?
C82 P4 Fe4 121.4(4) . . ?
C75 P4 Fe4 108.6(5) . . ?
C75 P4 C82 104.0(7) . . ?
C44 P6 C60 117.5(7) . . ?
C44 P6 C59 116.1(6) . . ?
C44 P6 C66 108.2(6) . . ?
C60 P6 C59 103.8(7) . . ?
C60 P6 C66 104.4(7) . . ?
C59 P6 C66 105.6(7) . . ?
C16 P3 C22 105.3(7) . . ?
C1 P3 C16 115.8(8) . . ?
C1 P3 C10 117.3(7) . . ?
C1 P3 C22 109.3(6) . . ?
C10 P3 C16 105.2(7) . . ?
C10 P3 C22 102.7(7) . . ?
C77 C76 P4 120.0(10) . . ?
C81 C76 P4 122.3(11) . . ?
C81 C76 C77 117.7(13) . . ?
C21 C16 P3 121.9(12) . . ?
C17 C16 P3 120.5(13) . . ?
C17 C16 C21 117.6(15) . . ?
C28 C27 H00R 119.6 . . ?
C28 C27 C26 120.8(15) . . ?
C26 C27 H00R 119.6 . . ?
C76 C77 H00S 119.7 . . ?
C78 C77 C76 120.6(13) . . ?
C78 C77 H00S 119.7 . . ?
C25 C24 P2 124.1(11) . . ?
C25 C24 C29 117.5(12) . . ?
C29 C24 P2 118.3(11) . . ?
C87 C82 P4 122.4(11) . . ?
C87 C82 C83 120.9(14) . . ?
C83 C82 P4 116.6(12) . . ?
C68 C69 H00V 120.2 . . ?
C70 C69 H00V 120.2 . . ?
C70 C69 C68 119.6(15) . . ?
C69 C68 P5 119.1(10) . . ?
C73 C68 P5 122.1(11) . . ?
C73 C68 C69 118.6(12) . . ?
C27 C28 H00X 120.2 . . ?
C27 C28 C29 119.6(15) . . ?
C29 C28 H00X 120.2 . . ?
P5 C74 H00A 110.3 . . ?
P5 C74 H00B 110.3 . . ?
H00A C74 H00B 108.6 . . ?
C75 C74 P5 106.9(9) . . ?
C75 C74 H00A 110.3 . . ?
C75 C74 H00B 110.3 . . ?
C76 C81 H00Z 119.8 . . ?
C80 C81 C76 120.3(14) . . ?
C80 C81 H00Z 119.8 . . ?
C69 C70 H010 119.0 . . ?
C71 C70 C69 122.0(16) . . ?
C71 C70 H010 119.0 . . ?
O13 C49 Fe5 177.2(14) . . ?
C16 C21 H014 119.5 . . ?
C20 C21 C16 120.9(16) . . ?
C20 C21 H014 119.5 . . ?
C37 C32 P1 122.0(11) . . ?
C37 C32 C33 117.4(13) . . ?
C33 C32 P1 120.7(12) . . ?
C39 C38 P1 121.1(11) . . ?
C39 C38 C43 118.1(14) . . ?
C43 C38 P1 120.8(12) . . ?
C70 C71 H017 120.2 . . ?
C72 C71 C70 119.5(15) . . ?
C72 C71 H017 120.2 . . ?
C32 C37 H018 119.6 . . ?
C36 C37 C32 120.7(14) . . ?
C36 C37 H018 119.6 . . ?
C61 C62 H019 120.0 . . ?
C61 C62 C63 120.0(17) . . ?
C63 C62 H019 120.0 . . ?
C16 C17 H01A 119.2 . . ?
C16 C17 C18 121.6(17) . . ?
C18 C17 H01A 119.2 . . ?
C20 C19 H01B 120.6 . . ?
C20 C19 C18 118.8(16) . . ?
C18 C19 H01B 120.6 . . ?
C82 C87 H01L 120.7 . . ?
C82 C87 C86 118.5(15) . . ?
C86 C87 H01L 120.7 . . ?
C62 C61 H01M 118.9 . . ?
C62 C61 C60 122.1(16) . . ?
C60 C61 H01M 118.9 . . ?
C21 C20 C19 121.4(18) . . ?
C21 C20 H01E 119.3 . . ?
C19 C20 H01E 119.3 . . ?
C24 C25 H01F 118.7 . . ?
C24 C25 C26 122.7(15) . . ?
C26 C25 H01F 118.7 . . ?
C38 C39 H01G 119.3 . . ?
C38 C39 C40 121.4(15) . . ?
C40 C39 H01G 119.3 . . ?
C63 C64 H01N 120.5 . . ?
C65 C64 H01N 120.5 . . ?
C65 C64 C63 119.1(15) . . ?
C33 C34 H01I 119.3 . . ?
C35 C34 H01I 119.3 . . ?
C35 C34 C33 121.5(14) . . ?
C24 C29 C28 121.2(14) . . ?
C24 C29 H01J 119.4 . . ?
C28 C29 H01J 119.4 . . ?
C68 C73 H01P 120.8 . . ?
C68 C73 C72 118.4(15) . . ?
C72 C73 H01P 120.8 . . ?
P2 C23 H01C 108.4 . . ?
P2 C23 H01D 108.4 . . ?
H01C C23 H01D 107.5 . . ?
C22 C23 P2 115.4(9) . . ?
C22 C23 H01C 108.4 . . ?
C22 C23 H01D 108.4 . . ?
C71 C72 C73 121.7(16) . . ?
C71 C72 H01Q 119.1 . . ?
C73 C72 H01Q 119.1 . . ?
O16 C51 Fe6 176.2(13) . . ?
C17 C18 C19 119.6(17) . . ?
C17 C18 H01O 120.2 . . ?
C19 C18 H01O 120.2 . . ?
C80 C79 H01R 119.7 . . ?
C80 C79 C78 120.6(15) . . ?
C78 C79 H01R 119.7 . . ?
O9 C45 Fe4 175.9(13) . . ?
Fe4 C44 Fe6 82.8(5) . . ?
Fe5 C44 Fe4 85.3(5) . . ?
Fe5 C44 Fe6 81.5(5) . . ?
P6 C44 Fe4 133.2(7) . . ?
P6 C44 Fe5 122.7(8) . . ?
P6 C44 Fe6 133.4(7) . . ?
Fe1 C3 Fe3 80.4(7) . . ?
O2 C3 Fe1 150.3(13) . . ?
O2 C3 Fe3 129.2(10) . . ?
P4 C75 H01S 110.9 . . ?
P4 C75 H01T 110.9 . . ?
C74 C75 P4 104.4(9) . . ?
C74 C75 H01S 110.9 . . ?
C74 C75 H01T 110.9 . . ?
H01S C75 H01T 108.9 . . ?
O1 C2 Fe1 175.3(14) . . ?
C61 C60 P6 120.5(11) . . ?
C65 C60 P6 123.6(13) . . ?
C65 C60 C61 115.5(15) . . ?
Fe4 C46 Fe6 79.6(7) . . ?
O10 C46 Fe4 150.7(12) . . ?
O10 C46 Fe6 129.5(10) . . ?
C82 C83 H01X 121.5 . . ?
C82 C83 C84 117.0(16) . . ?
C84 C83 H01X 121.5 . . ?
C32 C33 H01Y 120.1 . . ?
C34 C33 C32 119.9(14) . . ?
C34 C33 H01Y 120.1 . . ?
P2 C30 H01H 109.9 . . ?
P2 C30 H01K 109.9 . . ?
H01H C30 H01K 108.3 . . ?
C31 C30 P2 108.7(9) . . ?
C31 C30 H01H 109.9 . . ?
C31 C30 H01K 109.9 . . ?
Fe1 C1 Fe3 82.8(6) . . ?
Fe2 C1 Fe1 83.8(5) . . ?
Fe2 C1 Fe3 82.0(5) . . ?
P3 C1 Fe1 134.3(7) . . ?
P3 C1 Fe2 120.2(8) . . ?
P3 C1 Fe3 134.8(6) . . ?
O15 C50 Fe6 175.9(13) . . ?
P5 C67 H02C 107.9 . . ?
P5 C67 H02D 107.9 . . ?
H02C C67 H02D 107.2 . . ?
C66 C67 P5 117.6(10) . . ?
C66 C67 H02C 107.9 . . ?
C66 C67 H02D 107.9 . . ?
C86 C85 H023 120.8 . . ?
C84 C85 H023 120.8 . . ?
C84 C85 C86 118.4(16) . . ?
C11 C10 P3 123.3(11) . . ?
C11 C10 C15 116.5(14) . . ?
C15 C10 P3 120.2(13) . . ?
C39 C40 H025 120.3 . . ?
C41 C40 C39 119.4(16) . . ?
C41 C40 H025 120.3 . . ?
P1 C31 H02A 110.8 . . ?
P1 C31 H02B 110.8 . . ?
C30 C31 P1 104.5(9) . . ?
C30 C31 H02A 110.8 . . ?
C30 C31 H02B 110.8 . . ?
H02A C31 H02B 108.9 . . ?
C10 C11 H027 118.6 . . ?
C12 C11 C10 122.7(14) . . ?
C12 C11 H027 118.6 . . ?
C34 C35 H028 120.4 . . ?
C34 C35 C36 119.2(15) . . ?
C36 C35 H028 120.4 . . ?
C38 C43 H029 119.8 . . ?
C38 C43 C42 120.3(16) . . ?
C42 C43 H029 119.8 . . ?
C58 C59 P6 122.9(11) . . ?
C58 C59 C54 117.6(14) . . ?
C54 C59 P6 119.4(13) . . ?
C81 C80 H02F 119.3 . . ?
C79 C80 C81 121.4(14) . . ?
C79 C80 H02F 119.3 . . ?
C62 C63 C64 119.8(15) . . ?
C62 C63 H02G 120.1 . . ?
C64 C63 H02G 120.1 . . ?
C64 C65 C60 123.2(17) . . ?
C64 C65 H02H 118.4 . . ?
C60 C65 H02H 118.4 . . ?
C10 C15 H02E 119.6 . . ?
C14 C15 C10 120.7(16) . . ?
C14 C15 H02E 119.6 . . ?
C87 C86 H02I 118.8 . . ?
C85 C86 C87 122.5(16) . . ?
C85 C86 H02I 118.8 . . ?
C59 C58 H02K 118.2 . . ?
C59 C58 C57 123.6(14) . . ?
C57 C58 H02K 118.2 . . ?
O5 C6 Fe2 177.0(16) . . ?
C37 C36 H02J 119.3 . . ?
C35 C36 C37 121.4(15) . . ?
C35 C36 H02J 119.3 . . ?
C55 C56 H02N 120.6 . . ?
C55 C56 C57 118.8(15) . . ?
C57 C56 H02N 120.6 . . ?
C15 C14 H02L 120.0 . . ?
C13 C14 C15 120.1(16) . . ?
C13 C14 H02L 120.0 . . ?
C27 C26 C25 118.2(16) . . ?
C27 C26 H02M 120.9 . . ?
C25 C26 H02M 120.9 . . ?
C83 C84 H02O 118.7 . . ?
C85 C84 C83 122.6(17) . . ?
C85 C84 H02O 118.7 . . ?
C56 C55 H02P 119.2 . . ?
C54 C55 C56 121.5(14) . . ?
C54 C55 H02P 119.2 . . ?
O11 C47 Fe5 173.5(13) . . ?
C43 C42 H02Q 119.6 . . ?
C41 C42 C43 120.7(15) . . ?
C41 C42 H02Q 119.6 . . ?
C11 C12 H02R 120.3 . . ?
C11 C12 C13 119.4(16) . . ?
C13 C12 H02R 120.3 . . ?
C77 C78 H02S 120.3 . . ?
C79 C78 C77 119.3(15) . . ?
C79 C78 H02S 120.3 . . ?
P6 C66 H02T 109.3 . . ?
P6 C66 H02U 109.3 . . ?
C67 C66 P6 111.8(10) . . ?
C67 C66 H02T 109.3 . . ?
C67 C66 H02U 109.3 . . ?
H02T C66 H02U 107.9 . . ?
O12 C48 Fe5 178.1(15) . . ?
C59 C54 H02V 120.1 . . ?
C55 C54 C59 119.8(15) . . ?
C55 C54 H02V 120.1 . . ?
C58 C57 C56 118.6(16) . . ?
C58 C57 H02W 120.7 . . ?
C56 C57 H02W 120.7 . . ?
C40 C41 C42 120.0(15) . . ?
C40 C41 H02Y 120.0 . . ?
C42 C41 H02Y 120.0 . . ?
O8 C8 Fe3 172.6(14) . . ?
P3 C22 H03A 109.4 . . ?
P3 C22 H03B 109.4 . . ?
C23 C22 P3 111.3(10) . . ?
C23 C22 H03A 109.4 . . ?
C23 C22 H03B 109.4 . . ?
H03A C22 H03B 108.0 . . ?
O14 C52 Fe6 178.2(16) . . ?
C14 C13 C12 120.5(16) . . ?
C14 C13 H033 119.7 . . ?
C12 C13 H033 119.7 . . ?
O4 C5 Fe2 173.5(19) . . ?
O3 C4 Fe2 174.1(14) . . ?
C03I C038 H038 120.0 . . ?
C03I C038 C035 120.0 . . ?
C035 C038 H038 120.0 . . ?
C038 C03I H03I 120.0 . . ?
C02Z C03I C038 120.0 . . ?
C02Z C03I H03I 120.0 . . ?
C03I C02Z H02Z 120.0 . . ?
C03I C02Z C03L 120.0 . . ?
C03L C02Z H02Z 120.0 . . ?
C02Z C03L H03L 120.0 . . ?
C037 C03L C02Z 120.0 . . ?
C037 C03L H03L 120.0 . . ?
C03L C037 C91 118.3(19) . . ?
C035 C037 C03L 120.0 . . ?
C035 C037 C91 121.7(19) . . ?
C038 C035 H035 120.0 . . ?
C037 C035 C038 120.0 . . ?
C037 C035 H035 120.0 . . ?
O7 C9 Fe3 176.3(18) . . ?
C03F C03B H03C 119.2 . . ?
C03F C03B C03J 122(2) . . ?
C03J C03B H03C 119.2 . . ?
O6 C7 Fe3 176.5(19) . . ?
C03E C03D H03D 119.4 . . ?
C03E C03D C03H 121(2) . . ?
C03H C03D H03D 119.4 . . ?
C03D C03E H03E 121.8 . . ?
C03D C03E C03F 116(2) . . ?
C03F C03E H03E 121.8 . . ?
C03B C03F C03E 123(2) . . ?
C03B C03F H03F 118.7 . . ?
C03E C03F H03F 118.7 . . ?
H03M C03G H03N 109.5 . . ?
H03M C03G H03O 109.5 . . ?
H03N C03G H03O 109.5 . . ?
C92 C03G H03M 109.5 . . ?
C92 C03G H03N 109.5 . . ?
C92 C03G H03O 109.5 . . ?
C03D C03H H03H 118.9 . . ?
C03D C03H C03J 122(2) . . ?
C03J C03H H03H 118.9 . . ?
C03B C03J C03H 116(2) . . ?
C03B C03J C03M 124(3) . . ?
C03H C03J C03M 120(3) . . ?
C03O C03K H03P 120.3 . . ?
C92 C03K H03P 120.3 . . ?
C92 C03K C03O 119.4(14) . . ?
C03J C03M H03G 109.5 . . ?
C03J C03M H03J 109.5 . . ?
C03J C03M H03K 109.5 . . ?
H03G C03M H03J 109.5 . . ?
H03G C03M H03K 109.5 . . ?
H03J C03M H03K 109.5 . . ?
C03P C03N H03Q 119.4 . . ?
CNT2 C03N H03Q 119.4 . . ?
CNT2 C03N C03P 121.2(14) . . ?
C03K C03O H03R 118.6 . . ?
C03P C03O C03K 122.8(16) . . ?
C03P C03O H03R 118.6 . . ?
C03N C03P H03S 121.5 . . ?
C03O C03P C03N 116.9(17) . . ?
C03O C03P H03S 121.5 . . ?
C03K C92 C03G 116.1(18) . . ?
C03K C92 CNT2 122.5(14) . . ?
CNT2 C92 C03G 121.4(19) . . ?
C03N CNT2 C92 117.2(14) . . ?
C03N CNT2 HNT2 121.4 . . ?
C92 CNT2 HNT2 121.4 . . ?
C037 C91 H1A 109.5 . . ?
C037 C91 H1B 109.5 . . ?
C037 C91 H1C 109.5 . . ?
H1A C91 H1B 109.5 . . ?
H1A C91 H1C 109.5 . . ?
H1B C91 H1C 109.5 . . ?
C88 C0 C1A 120(2) . . ?
C90 C0 C1A 120(2) . . ?
C90 C0 C88 119.5(18) . . ?
C0 C1A H1AA 109.5 . . ?
C0 C1A H1AB 109.5 . . ?
C0 C1A H1AC 109.5 . . ?
H1AA C1A H1AB 109.5 . . ?
H1AA C1A H1AC 109.5 . . ?
H1AB C1A H1AC 109.5 . . ?
C0 C88 H3 120.0 . . ?
C02{ C88 C0 120(2) . . ?
C02{ C88 H3 120.0 . . ?
C88 C02{ H02{ 119.7 . . ?
C89 C02{ C88 121(2) . . ?
C89 C02{ H02{ 119.7 . . ?
C02{ C89 H4 119.9 . . ?
C02{ C89 C53 120(2) . . ?
C53 C89 H4 119.9 . . ?
C89 C53 H5 120.6 . . ?
C89 C53 C90 119(2) . . ?
C90 C53 H5 120.6 . . ?
C0 C90 C53 121(2) . . ?
C0 C90 H6 119.6 . . ?
C53 C90 H6 119.6 . . ?

loop_
_geom_bond_atom_site_label_1
_geom_bond_atom_site_label_2
_geom_bond_distance
_geom_bond_site_symmetry_2
_geom_bond_publ_flag
Fe1 Fe2 2.591(3) . ?
Fe1 Fe3 2.578(3) . ?
Fe1 P2 2.249(4) . ?
Fe1 P1 2.248(4) . ?
Fe1 C3 1.843(17) . ?
Fe1 C2 1.748(19) . ?
Fe1 C1 1.946(13) . ?
Fe4 Fe5 2.607(3) . ?
Fe4 Fe6 2.582(3) . ?
Fe4 P5 2.263(4) . ?
Fe4 P4 2.250(4) . ?
Fe4 C45 1.813(19) . ?
Fe4 C44 1.926(14) . ?
Fe4 C46 1.860(16) . ?
Fe5 Fe6 2.545(3) . ?
Fe5 C49 1.761(15) . ?
Fe5 C44 1.921(14) . ?
Fe5 C47 1.789(18) . ?
Fe5 C48 1.772(18) . ?
Fe6 C51 1.743(18) . ?
Fe6 C44 1.978(12) . ?
Fe6 C46 2.159(17) . ?
Fe6 C50 1.766(15) . ?
Fe6 C52 1.739(19) . ?
Fe2 Fe3 2.550(4) . ?
Fe2 C1 1.933(14) . ?
Fe2 C6 1.75(2) . ?
Fe2 C5 1.748(18) . ?
Fe2 C4 1.76(2) . ?
Fe3 C3 2.135(18) . ?
Fe3 C1 1.953(13) . ?
Fe3 C8 1.75(2) . ?
Fe3 C9 1.738(19) . ?
Fe3 C7 1.82(2) . ?
P2 C24 1.804(13) . ?
P2 C23 1.830(14) . ?
P2 C30 1.828(13) . ?
P1 C32 1.831(15) . ?
P1 C38 1.827(14) . ?
P1 C31 1.844(12) . ?
P5 C68 1.818(13) . ?
P5 C74 1.846(13) . ?
P5 C67 1.820(14) . ?
P4 C76 1.815(14) . ?
P4 C82 1.862(14) . ?
P4 C75 1.846(12) . ?
P6 C44 1.745(14) . ?
P6 C60 1.774(17) . ?
P6 C59 1.791(15) . ?
P6 C66 1.822(12) . ?
P3 C16 1.789(17) . ?
P3 C1 1.753(14) . ?
P3 C10 1.785(15) . ?
P3 C22 1.834(13) . ?
O9 C45 1.123(17) . ?
O2 C3 1.186(17) . ?
O10 C46 1.157(16) . ?
O1 C2 1.185(18) . ?
O13 C49 1.193(16) . ?
O11 C47 1.154(17) . ?
O3 C4 1.169(19) . ?
O8 C8 1.19(2) . ?
O16 C51 1.172(17) . ?
O15 C50 1.187(16) . ?
O5 C6 1.19(2) . ?
O12 C48 1.155(16) . ?
C76 C77 1.404(18) . ?
C76 C81 1.399(19) . ?
C16 C21 1.39(2) . ?
C16 C17 1.38(2) . ?
C27 H00R 0.9500 . ?
C27 C28 1.38(2) . ?
C27 C26 1.39(2) . ?
C77 H00S 0.9500 . ?
C77 C78 1.396(19) . ?
C24 C25 1.381(18) . ?
C24 C29 1.393(18) . ?
C82 C87 1.35(2) . ?
C82 C83 1.41(2) . ?
C69 H00V 0.9500 . ?
C69 C68 1.414(19) . ?
C69 C70 1.38(2) . ?
C68 C73 1.405(19) . ?
C28 H00X 0.9500 . ?
C28 C29 1.40(2) . ?
C74 H00A 0.9900 . ?
C74 H00B 0.9900 . ?
C74 C75 1.515(19) . ?
C81 H00Z 0.9500 . ?
C81 C80 1.38(2) . ?
C70 H010 0.9500 . ?
C70 C71 1.36(2) . ?
O6 C7 1.14(2) . ?
O14 C52 1.195(18) . ?
C21 H014 0.9500 . ?
C21 C20 1.36(2) . ?
C32 C37 1.39(2) . ?
C32 C33 1.43(2) . ?
C38 C39 1.38(2) . ?
C38 C43 1.39(2) . ?
C71 H017 0.9500 . ?
C71 C72 1.35(2) . ?
C37 H018 0.9500 . ?
C37 C36 1.383(19) . ?
C62 H019 0.9500 . ?
C62 C61 1.37(2) . ?
C62 C63 1.38(2) . ?
C17 H01A 0.9500 . ?
C17 C18 1.38(2) . ?
C19 H01B 0.9500 . ?
C19 C20 1.36(2) . ?
C19 C18 1.39(2) . ?
C87 H01L 0.9500 . ?
C87 C86 1.39(2) . ?
C61 H01M 0.9500 . ?
C61 C60 1.41(2) . ?
C20 H01E 0.9500 . ?
C25 H01F 0.9500 . ?
C25 C26 1.40(2) . ?
C39 H01G 0.9500 . ?
C39 C40 1.41(2) . ?
C64 H01N 0.9500 . ?
C64 C63 1.39(2) . ?
C64 C65 1.36(2) . ?
C34 H01I 0.9500 . ?
C34 C33 1.387(19) . ?
C34 C35 1.37(2) . ?
C29 H01J 0.9500 . ?
C73 H01P 0.9500 . ?
C73 C72 1.42(2) . ?
C23 H01C 0.9900 . ?
C23 H01D 0.9900 . ?
C23 C22 1.528(18) . ?
C72 H01Q 0.9500 . ?
C18 H01O 0.9500 . ?
C79 H01R 0.9500 . ?
C79 C80 1.34(2) . ?
C79 C78 1.38(2) . ?
C75 H01S 0.9900 . ?
C75 H01T 0.9900 . ?
C60 C65 1.40(2) . ?
C83 H01X 0.9500 . ?
C83 C84 1.41(2) . ?
C33 H01Y 0.9500 . ?
C30 H01H 0.9900 . ?
C30 H01K 0.9900 . ?
C30 C31 1.524(18) . ?
C67 H02C 0.9900 . ?
C67 H02D 0.9900 . ?
C67 C66 1.483(19) . ?
C85 H023 0.9500 . ?
C85 C86 1.36(2) . ?
C85 C84 1.34(2) . ?
C10 C11 1.39(2) . ?
C10 C15 1.44(2) . ?
C40 H025 0.9500 . ?
C40 C41 1.37(2) . ?
C31 H02A 0.9900 . ?
C31 H02B 0.9900 . ?
C11 H027 0.9500 . ?
C11 C12 1.37(2) . ?
C35 H028 0.9500 . ?
C35 C36 1.37(2) . ?
C43 H029 0.9500 . ?
C43 C42 1.40(2) . ?
C59 C58 1.35(2) . ?
C59 C54 1.423(19) . ?
C80 H02F 0.9500 . ?
C63 H02G 0.9500 . ?
C65 H02H 0.9500 . ?
C15 H02E 0.9500 . ?
C15 C14 1.40(2) . ?
C86 H02I 0.9500 . ?
C58 H02K 0.9500 . ?
C58 C57 1.36(2) . ?
O4 C5 1.176(18) . ?
C36 H02J 0.9500 . ?
C56 H02N 0.9500 . ?
C56 C55 1.37(2) . ?
C56 C57 1.42(2) . ?
C14 H02L 0.9500 . ?
C14 C13 1.36(2) . ?
C26 H02M 0.9500 . ?
C84 H02O 0.9500 . ?
C55 H02P 0.9500 . ?
C55 C54 1.37(2) . ?
C42 H02Q 0.9500 . ?
C42 C41 1.37(2) . ?
C12 H02R 0.9500 . ?
C12 C13 1.40(2) . ?
C78 H02S 0.9500 . ?
C66 H02T 0.9900 . ?
C66 H02U 0.9900 . ?
C54 H02V 0.9500 . ?
C57 H02W 0.9500 . ?
O7 C9 1.166(19) . ?
C41 H02Y 0.9500 . ?
C22 H03A 0.9900 . ?
C22 H03B 0.9900 . ?
C13 H033 0.9500 . ?
C038 H038 0.9500 . ?
C038 C03I 1.3900 . ?
C038 C035 1.3900 . ?
C03I H03I 0.9500 . ?
C03I C02Z 1.3900 . ?
C02Z H02Z 0.9500 . ?
C02Z C03L 1.3900 . ?
C03L H03L 0.9500 . ?
C03L C037 1.3900 . ?
C037 C035 1.3900 . ?
C037 C91 1.516(17) . ?
C035 H035 0.9500 . ?
C03B H03C 0.9500 . ?
C03B C03F 1.33(3) . ?
C03B C03J 1.39(3) . ?
C03D H03D 0.9500 . ?
C03D C03E 1.36(3) . ?
C03D C03H 1.37(3) . ?
C03E H03E 0.9500 . ?
C03E C03F 1.41(3) . ?
C03F H03F 0.9500 . ?
C03G H03M 0.9800 . ?
C03G H03N 0.9800 . ?
C03G H03O 0.9800 . ?
C03G C92 1.456(17) . ?
C03H H03H 0.9500 . ?
C03H C03J 1.40(3) . ?
C03J C03M 1.45(3) . ?
C03K H03P 0.9500 . ?
C03K C03O 1.399(17) . ?
C03K C92 1.373(17) . ?
C03M H03G 0.9800 . ?
C03M H03J 0.9800 . ?
C03M H03K 0.9800 . ?
C03N H03Q 0.9500 . ?
C03N C03P 1.48(3) . ?
C03N CNT2 1.397(17) . ?
C03O H03R 0.9500 . ?
C03O C03P 1.343(17) . ?
C03P H03S 0.9500 . ?
C92 CNT2 1.396(16) . ?
CNT2 HNT2 0.9500 . ?
C91 H1A 0.9800 . ?
C91 H1B 0.9800 . ?
C91 H1C 0.9800 . ?
C0 C1A 1.53(2) . ?
C0 C88 1.385(18) . ?
C0 C90 1.382(18) . ?
C1A H1AA 0.9800 . ?
C1A H1AB 0.9800 . ?
C1A H1AC 0.9800 . ?
C88 H3 0.9500 . ?
C88 C02{ 1.385(18) . ?
C02{ H02{ 0.9500 . ?
C02{ C89 1.375(18) . ?
C89 H4 0.9500 . ?
C89 C53 1.387(19) . ?
C53 H5 0.9500 . ?
C53 C90 1.399(18) . ?
C90 H6 0.9500 . ?

loop_
_geom_torsion_atom_site_label_1
_geom_torsion_atom_site_label_2
_geom_torsion_atom_site_label_3
_geom_torsion_atom_site_label_4
_geom_torsion
_geom_torsion_site_symmetry_1
_geom_torsion_site_symmetry_2
_geom_torsion_site_symmetry_3
_geom_torsion_site_symmetry_4
_geom_torsion_publ_flag
Fe1 P2 C24 C25 113.0(10) . . . . ?
Fe1 P2 C24 C29 -64.1(11) . . . . ?
Fe1 P2 C23 C22 -47.3(12) . . . . ?
Fe1 P2 C30 C31 -37.7(10) . . . . ?
Fe1 P1 C32 C37 -14.9(13) . . . . ?
Fe1 P1 C32 C33 163.4(9) . . . . ?
Fe1 P1 C38 C39 -87.9(11) . . . . ?
Fe1 P1 C38 C43 91.3(12) . . . . ?
Fe1 P1 C31 C30 -46.2(10) . . . . ?
Fe4 P5 C68 C69 65.3(11) . . . . ?
Fe4 P5 C68 C73 -110.3(10) . . . . ?
Fe4 P5 C74 C75 37.0(10) . . . . ?
Fe4 P5 C67 C66 39.7(13) . . . . ?
Fe4 P4 C76 C77 25.8(12) . . . . ?
Fe4 P4 C76 C81 -152.4(10) . . . . ?
Fe4 P4 C82 C87 94.8(12) . . . . ?
Fe4 P4 C82 C83 -87.6(11) . . . . ?
Fe4 P4 C75 C74 51.1(10) . . . . ?
Fe5 Fe4 C46 Fe6 49.0(3) . . . . ?
Fe5 Fe4 C46 O10 -136(2) . . . . ?
Fe6 Fe4 C46 O10 175(3) . . . . ?
Fe2 Fe1 C3 Fe3 -50.6(3) . . . . ?
Fe2 Fe1 C3 O2 125(2) . . . . ?
Fe3 Fe1 C3 O2 176(3) . . . . ?
P2 Fe1 C3 Fe3 158.0(13) . . . . ?
P2 Fe1 C3 O2 -26(4) . . . . ?
P2 C24 C25 C26 -177.1(10) . . . . ?
P2 C24 C29 C28 177.8(10) . . . . ?
P2 C23 C22 P3 66.5(13) . . . . ?
P2 C30 C31 P1 51.3(11) . . . . ?
P1 Fe1 C3 Fe3 121.0(4) . . . . ?
P1 Fe1 C3 O2 -63(2) . . . . ?
P1 C32 C37 C36 178.3(10) . . . . ?
P1 C32 C33 C34 -178.1(10) . . . . ?
P1 C38 C39 C40 178.0(11) . . . . ?
P1 C38 C43 C42 -178.0(11) . . . . ?
P5 Fe4 C46 Fe6 -162.5(12) . . . . ?
P5 Fe4 C46 O10 12(4) . . . . ?
P5 C68 C73 C72 177.6(10) . . . . ?
P5 C74 C75 P4 -53.5(10) . . . . ?
P5 C67 C66 P6 -61.8(13) . . . . ?
P4 Fe4 C46 Fe6 -123.3(3) . . . . ?
P4 Fe4 C46 O10 51(2) . . . . ?
P4 C76 C77 C78 -179.0(10) . . . . ?
P4 C76 C81 C80 178.0(10) . . . . ?
P4 C82 C87 C86 178.8(11) . . . . ?
P4 C82 C83 C84 -177.6(11) . . . . ?
P6 C60 C65 C64 -175.9(12) . . . . ?
P6 C59 C58 C57 -178.4(12) . . . . ?
P6 C59 C54 C55 179.1(11) . . . . ?
P3 C16 C21 C20 178.8(11) . . . . ?
P3 C16 C17 C18 -176.7(11) . . . . ?
P3 C10 C11 C12 -179.6(11) . . . . ?
P3 C10 C15 C14 179.3(12) . . . . ?
C76 P4 C82 C87 -132.8(12) . . . . ?
C76 P4 C82 C83 44.8(12) . . . . ?
C76 P4 C75 C74 -72.0(10) . . . . ?
C76 C77 C78 C79 1.6(19) . . . . ?
C76 C81 C80 C79 0(2) . . . . ?
C16 P3 C1 Fe1 -79.1(11) . . . . ?
C16 P3 C1 Fe2 167.6(6) . . . . ?
C16 P3 C1 Fe3 57.0(13) . . . . ?
C16 P3 C10 C11 145.0(13) . . . . ?
C16 P3 C10 C15 -32.8(13) . . . . ?
C16 P3 C22 C23 65.4(12) . . . . ?
C16 C21 C20 C19 -3(2) . . . . ?
C16 C17 C18 C19 -1(2) . . . . ?
C27 C28 C29 C24 -1(2) . . . . ?
C77 C76 C81 C80 -0.2(19) . . . . ?
C24 P2 C23 C22 88.2(11) . . . . ?
C24 P2 C30 C31 -163.9(10) . . . . ?
C24 C25 C26 C27 0(2) . . . . ?
C82 P4 C76 C77 -109.4(11) . . . . ?
C82 P4 C76 C81 72.4(12) . . . . ?
C82 P4 C75 C74 -178.3(9) . . . . ?
C82 C87 C86 C85 -3(2) . . . . ?
C82 C83 C84 C85 0(2) . . . . ?
C69 C68 C73 C72 2.0(17) . . . . ?
C69 C70 C71 C72 -1(2) . . . . ?
C68 P5 C74 C75 162.0(10) . . . . ?
C68 P5 C67 C66 -95.5(11) . . . . ?
C68 C69 C70 C71 2.3(19) . . . . ?
C68 C73 C72 C71 -1(2) . . . . ?
C28 C27 C26 C25 0(2) . . . . ?
C74 P5 C68 C69 -54.8(11) . . . . ?
C74 P5 C68 C73 129.6(10) . . . . ?
C74 P5 C67 C66 160.3(11) . . . . ?
C81 C76 C77 C78 -0.8(19) . . . . ?
C70 C69 C68 P5 -178.6(9) . . . . ?
C70 C69 C68 C73 -2.8(17) . . . . ?
C70 C71 C72 C73 0(2) . . . . ?
C21 C16 C17 C18 2(2) . . . . ?
C32 P1 C38 C39 140.2(11) . . . . ?
C32 P1 C38 C43 -40.7(12) . . . . ?
C32 P1 C31 C30 77.8(10) . . . . ?
C32 C37 C36 C35 0(2) . . . . ?
C38 P1 C32 C37 119.1(12) . . . . ?
C38 P1 C32 C33 -62.6(11) . . . . ?
C38 P1 C31 C30 -176.5(9) . . . . ?
C38 C39 C40 C41 1(2) . . . . ?
C38 C43 C42 C41 -1(2) . . . . ?
C37 C32 C33 C34 0.3(19) . . . . ?
C62 C61 C60 P6 172.3(11) . . . . ?
C62 C61 C60 C65 0(2) . . . . ?
C17 C16 C21 C20 0(2) . . . . ?
C87 C82 C83 C84 0(2) . . . . ?
C61 C62 C63 C64 -2(2) . . . . ?
C61 C60 C65 C64 -4(2) . . . . ?
C20 C19 C18 C17 -2(2) . . . . ?
C25 C24 C29 C28 0.5(18) . . . . ?
C39 C38 C43 C42 1(2) . . . . ?
C39 C40 C41 C42 -1(2) . . . . ?
C34 C35 C36 C37 1(2) . . . . ?
C29 C24 C25 C26 0.0(19) . . . . ?
C23 P2 C24 C25 -23.3(12) . . . . ?
C23 P2 C24 C29 159.7(10) . . . . ?
C23 P2 C30 C31 88.8(10) . . . . ?
C18 C19 C20 C21 5(2) . . . . ?
C45 Fe4 C46 Fe6 125.9(6) . . . . ?
C45 Fe4 C46 O10 -60(2) . . . . ?
C44 Fe4 C46 Fe6 2.8(6) . . . . ?
C44 Fe4 C46 O10 177(2) . . . . ?
C44 P6 C60 C61 16.5(14) . . . . ?
C44 P6 C60 C65 -171.6(11) . . . . ?
C44 P6 C59 C58 85.6(14) . . . . ?
C44 P6 C59 C54 -97.1(12) . . . . ?
C44 P6 C66 C67 62.6(12) . . . . ?
C75 P4 C76 C77 143.3(11) . . . . ?
C75 P4 C76 C81 -34.9(13) . . . . ?
C75 P4 C82 C87 -27.7(14) . . . . ?
C75 P4 C82 C83 149.9(11) . . . . ?
C2 Fe1 C3 Fe3 -126.8(6) . . . . ?
C2 Fe1 C3 O2 49(3) . . . . ?
C60 P6 C44 Fe4 68.5(12) . . . . ?
C60 P6 C44 Fe5 -173.5(6) . . . . ?
C60 P6 C44 Fe6 -62.1(12) . . . . ?
C60 P6 C59 C58 -143.8(13) . . . . ?
C60 P6 C59 C54 33.4(13) . . . . ?
C60 P6 C66 C67 -63.3(12) . . . . ?
C83 C82 C87 C86 1(2) . . . . ?
C33 C32 C37 C36 0(2) . . . . ?
C33 C34 C35 C36 0(2) . . . . ?
C30 P2 C24 C25 -126.4(11) . . . . ?
C30 P2 C24 C29 56.5(11) . . . . ?
C30 P2 C23 C22 -166.8(10) . . . . ?
C1 Fe1 C3 Fe3 -4.0(6) . . . . ?
C1 Fe1 C3 O2 172(2) . . . . ?
C1 P3 C16 C21 -3.2(13) . . . . ?
C1 P3 C16 C17 175.9(10) . . . . ?
C1 P3 C10 C11 -84.7(13) . . . . ?
C1 P3 C10 C15 97.5(13) . . . . ?
C1 P3 C22 C23 -59.6(12) . . . . ?
C67 P5 C68 C69 -157.8(10) . . . . ?
C67 P5 C68 C73 26.5(12) . . . . ?
C67 P5 C74 C75 -90.9(10) . . . . ?
C10 P3 C16 C21 128.0(11) . . . . ?
C10 P3 C16 C17 -53.0(12) . . . . ?
C10 P3 C1 Fe1 155.7(10) . . . . ?
C10 P3 C1 Fe2 42.5(9) . . . . ?
C10 P3 C1 Fe3 -68.1(14) . . . . ?
C10 P3 C22 C23 175.3(10) . . . . ?
C10 C11 C12 C13 1(2) . . . . ?
C10 C15 C14 C13 -1(2) . . . . ?
C31 P1 C32 C37 -133.6(12) . . . . ?
C31 P1 C32 C33 44.7(12) . . . . ?
C31 P1 C38 C39 35.5(13) . . . . ?
C31 P1 C38 C43 -145.3(11) . . . . ?
C11 C10 C15 C14 1(2) . . . . ?
C11 C12 C13 C14 0(3) . . . . ?
C35 C34 C33 C32 0(2) . . . . ?
C43 C38 C39 C40 -1(2) . . . . ?
C43 C42 C41 C40 1(2) . . . . ?
C59 P6 C44 Fe4 -167.8(10) . . . . ?
C59 P6 C44 Fe5 -49.8(9) . . . . ?
C59 P6 C44 Fe6 61.6(13) . . . . ?
C59 P6 C60 C61 -113.2(12) . . . . ?
C59 P6 C60 C65 58.7(13) . . . . ?
C59 P6 C66 C67 -172.4(10) . . . . ?
C59 C58 C57 C56 -3(2) . . . . ?
C80 C79 C78 C77 -2(2) . . . . ?
C63 C62 C61 C60 3(2) . . . . ?
C63 C64 C65 C60 5(2) . . . . ?
C65 C64 C63 C62 -2(2) . . . . ?
C15 C10 C11 C12 -2(2) . . . . ?
C15 C14 C13 C12 0(3) . . . . ?
C86 C85 C84 C83 -1(3) . . . . ?
C58 C59 C54 C55 -4(2) . . . . ?
C56 C55 C54 C59 2(2) . . . . ?
C26 C27 C28 C29 0(2) . . . . ?
C84 C85 C86 C87 3(2) . . . . ?
C55 C56 C57 C58 1(2) . . . . ?
C78 C79 C80 C81 1(2) . . . . ?
C66 P6 C44 Fe4 -49.3(12) . . . . ?
C66 P6 C44 Fe5 68.6(9) . . . . ?
C66 P6 C44 Fe6 -179.9(10) . . . . ?
C66 P6 C60 C61 136.4(12) . . . . ?
C66 P6 C60 C65 -51.7(13) . . . . ?
C66 P6 C59 C58 -34.2(14) . . . . ?
C66 P6 C59 C54 143.0(12) . . . . ?
C54 C59 C58 C57 4(2) . . . . ?
C57 C56 C55 C54 -1(2) . . . . ?
C22 P3 C16 C21 -124.0(11) . . . . ?
C22 P3 C16 C17 55.1(12) . . . . ?
C22 P3 C1 Fe1 39.5(13) . . . . ?
C22 P3 C1 Fe2 -73.7(9) . . . . ?
C22 P3 C1 Fe3 175.7(10) . . . . ?
C22 P3 C10 C11 35.1(14) . . . . ?
C22 P3 C10 C15 -142.7(12) . . . . ?
C038 C03I C02Z C03L 0.0 . . . . ?
C03I C038 C035 C037 0.0 . . . . ?
C03I C02Z C03L C037 0.0 . . . . ?
C02Z C03L C037 C035 0.0 . . . . ?
C02Z C03L C037 C91 -178(2) . . . . ?
C03L C037 C035 C038 0.0 . . . . ?
C035 C038 C03I C02Z 0.0 . . . . ?
C03D C03E C03F C03B -6(3) . . . . ?
C03D C03H C03J C03B -1(3) . . . . ?
C03D C03H C03J C03M 176(2) . . . . ?
C03E C03D C03H C03J 0(3) . . . . ?
C03F C03B C03J C03H -3(3) . . . . ?
C03F C03B C03J C03M -180(2) . . . . ?
C03G C92 CNT2 C03N -177(2) . . . . ?
C03H C03D C03E C03F 3(3) . . . . ?
C03J C03B C03F C03E 6(4) . . . . ?
C03K C03O C03P C03N 0(4) . . . . ?
C03K C92 CNT2 C03N 2(4) . . . . ?
C03O C03K C92 C03G 175(2) . . . . ?
C03O C03K C92 CNT2 -4(4) . . . . ?
C03P C03N CNT2 C92 1(4) . . . . ?
C92 C03K C03O C03P 3(4) . . . . ?
CNT2 C03N C03P C03O -2(4) . . . . ?
C91 C037 C035 C038 178(2) . . . . ?
C0 C88 C02{ C89 1(5) . . . . ?
C1A C0 C88 C02{ -179(3) . . . . ?
C1A C0 C90 C53 -179(3) . . . . ?
C88 C0 C90 C53 3(5) . . . . ?
C88 C02{ C89 C53 -2(5) . . . . ?
C02{ C89 C53 C90 4(5) . . . . ?
C89 C53 C90 C0 -4(5) . . . . ?
C90 C0 C88 C02{ -1(5) . . . . ?
